data_7708374
loop_
_publ_author_name
'Shephard, Angus'
'Ali, Safaa'
'Wang, Jun'
'Guo, Zhifang'
'Davies, Murray S.'
'Deacon, Glen B.'
'Junk, Peter Courtney'

_publ_section_title
;
 New lanthanoid biphenolate complexes, their further reactivity with
 trimethylaluminium and catalytic activity for the polymerisation of
 rac-lactide
;
_journal_name_full 'Dalton Transactions'
_journal_paper_doi 10.1039/D1DT02513A
_journal_year 2021
_chemical_formula_moiety 'C58 H85 O7 Y, 3(C4 H8 O1)'
_chemical_formula_sum 'C70 H109 O10 Y'
_chemical_formula_weight 1199.48
_space_group_crystal_system monoclinic
_space_group_IT_number 14
_space_group_name_Hall '-P 2ybc'
_space_group_name_H-M_alt 'P 1 21/c 1'
_atom_sites_solution_hydrogens geom
_audit_creation_date 2021-08-25
_audit_creation_method
;
Olex2 1.3
(compiled 2020.11.12 svn.r5f609507 for OlexSys, GUI svn.r6272)
;
_audit_update_record
;
2021-09-16 deposited with the CCDC.	2021-09-21 downloaded from the CCDC.
;
_cell_angle_alpha 90
_cell_angle_beta 93.72(3)
_cell_angle_gamma 90
_cell_formula_units_Z 4
_cell_length_a 13.254(3)
_cell_length_b 17.600(4)
_cell_length_c 28.387(6)
_cell_measurement_reflns_used 15405
_cell_measurement_temperature 100(2)
_cell_measurement_theta_max 25
_cell_measurement_theta_min 2
_cell_volume 6608(3)
_computing_cell_refinement 'XDS (Kabsch, 1993)'
_computing_data_collection 'BluIce (McPhillips, 2002)'
_computing_data_reduction 'XDS (Kabsch, 1993)'
_computing_molecular_graphics 'Olex2 1.3 (Dolomanov et al., 2009)'
_computing_publication_material 'Olex2 1.3 (Dolomanov et al., 2009)'
_computing_structure_refinement 'SHELXL 2018/3 (Sheldrick, 2015)'
_computing_structure_solution 'SHELXT 2014/5 (Sheldrick, 2014)'
_diffrn_ambient_temperature 100(2)
_diffrn_measured_fraction_theta_full 0.984
_diffrn_measured_fraction_theta_max 0.973
_diffrn_measurement_device_type 'ADSC Quantum 210r'
_diffrn_measurement_method 'Phi Scan'
_diffrn_radiation_monochromator 'Silicon Double Crystal'
_diffrn_radiation_type Synchrotron
_diffrn_radiation_wavelength 0.71073
_diffrn_reflns_av_R_equivalents 0.0632
_diffrn_reflns_av_unetI/netI 0.0363
_diffrn_reflns_Laue_measured_fraction_full 0.984
_diffrn_reflns_Laue_measured_fraction_max 0.973
_diffrn_reflns_limit_h_max 16
_diffrn_reflns_limit_h_min -16
_diffrn_reflns_limit_k_max 23
_diffrn_reflns_limit_k_min -23
_diffrn_reflns_limit_l_max 37
_diffrn_reflns_limit_l_min -37
_diffrn_reflns_number 83342
_diffrn_reflns_point_group_measured_fraction_full 0.984
_diffrn_reflns_point_group_measured_fraction_max 0.973
_diffrn_reflns_theta_full 25.242
_diffrn_reflns_theta_max 27.911
_diffrn_reflns_theta_min 1.362
_diffrn_source 'MX1 Beamline Australian Synchrotron'
_exptl_absorpt_coefficient_mu 0.938
_exptl_absorpt_correction_T_max 0.9
_exptl_absorpt_correction_T_min 0.8
_exptl_absorpt_correction_type multi-scan
_exptl_absorpt_process_details 'XDS (Kabsch, 1993)'
_exptl_crystal_colour brown
_exptl_crystal_colour_primary brown
_exptl_crystal_density_diffrn 1.206
_exptl_crystal_description block
_exptl_crystal_F_000 2592
_exptl_crystal_size_max 0.2
_exptl_crystal_size_mid 0.12
_exptl_crystal_size_min 0.1
_refine_diff_density_max 0.655
_refine_diff_density_min -0.562
_refine_diff_density_rms 0.067
_refine_ls_extinction_coef 0.0145(5)
_refine_ls_extinction_expression Fc^*^=kFc[1+0.001xFc^2^\l^3^/sin(2\q)]^-1/4^
_refine_ls_extinction_method 'SHELXL-2018/3 (Sheldrick 2018)'
_refine_ls_goodness_of_fit_ref 1.034
_refine_ls_hydrogen_treatment constr
_refine_ls_matrix_type full
_refine_ls_number_parameters 942
_refine_ls_number_reflns 15405
_refine_ls_number_restraints 429
_refine_ls_restrained_S_all 1.060
_refine_ls_R_factor_all 0.0719
_refine_ls_R_factor_gt 0.0539
_refine_ls_shift/su_max 0.001
_refine_ls_shift/su_mean 0.000
_refine_ls_structure_factor_coef Fsqd
_refine_ls_weighting_details 'w=1/[\s^2^(Fo^2^)+(0.0576P)^2^+7.5401P] where P=(Fo^2^+2Fc^2^)/3'
_refine_ls_weighting_scheme calc
_refine_ls_wR_factor_gt 0.1255
_refine_ls_wR_factor_ref 0.1365
_reflns_Friedel_coverage 0.000
_reflns_number_gt 12242
_reflns_number_total 15405
_reflns_threshold_expression 'I > 2\s(I)'
_cod_data_source_file d1dt02513a2.cif
_cod_data_source_block 1
_cod_original_cell_volume 6608(2)
_cod_database_code 7708374
_shelx_shelxl_version_number 2018/3
_shelx_space_group_comment
;
The symmetry employed for this shelxl refinement is uniquely defined
by the following loop, which should always be used as a source of
symmetry information in preference to the above space-group names.
They are only intended as comments.
;
_shelx_estimated_absorpt_t_max 0.912
_shelx_estimated_absorpt_t_min 0.835
_olex2_refinement_description
;
1. Others
 Fixed Uiso: H1(0.053) H1A(0.069) H1B(0.069) H1C(0.069) H2A(0.063) H2B(0.063)
 H2C(0.063) H3A(0.067) H3B(0.067) H3C(0.067) H6(0.041) H8(0.049) H11A(0.076)
 H11B(0.076) H11C(0.076) H12A(0.057) H12B(0.057) H14(0.044) H16(0.045)
 H20A(0.092) H20B(0.092) H20C(0.092) H21A(0.085) H21B(0.085) H21C(0.085)
 H22A(0.061) H22B(0.061) H22C(0.061) H23A(0.074) H23B(0.074) H23C(0.074)
 H24A(0.067) H24B(0.067) H24C(0.067) H25A(0.059) H25B(0.059) H25C(0.059)
 H26A(0.06) H26B(0.06) H26C(0.06) H29(0.037) H31(0.035) H34A(0.058) H34B(0.058)
 H34C(0.058) H35A(0.032) H35B(0.032) H37(0.039) H39(0.039) H42A(0.081)
 H42B(0.081) H42C(0.081) H44A(0.059) H44B(0.059) H44C(0.059) H45A(0.056)
 H45B(0.056) H45C(0.056) H46A(0.056) H46B(0.056) H46C(0.056) H47A(0.068)
 H47B(0.068) H47C(0.068) H47D(0.068) H48A(0.062) H48B(0.062) H48C(0.067)
 H48D(0.067) H49A(0.078) H49B(0.078) H49C(0.07) H49D(0.07) H50A(0.065)
 H50B(0.065) H50C(0.065) H50D(0.065) H51A(0.052) H51B(0.052) H51C(0.056)
 H51D(0.056) H52A(0.071) H52B(0.071) H52C(0.065) H52D(0.065) H53A(0.073)
 H53B(0.073) H53C(0.065) H53D(0.065) H54A(0.052) H54B(0.052) H54C(0.04)
 H54D(0.04) H55A(0.073) H55B(0.073) H56A(0.089) H56B(0.089) H57A(0.076)
 H57B(0.076) H58A(0.053) H58B(0.053) H59A(0.046) H59B(0.046) H60A(0.077)
 H60B(0.077) H61A(0.077) H61B(0.077) H62A(0.081) H62B(0.081) H59C(0.107)
 H59D(0.107) H60C(0.081) H60D(0.081) H61C(0.091) H61D(0.091) H62C(0.191)
 H62D(0.191) H63A(0.12) H63B(0.12) H64A(0.084) H64B(0.084) H65A(0.137)
 H65B(0.137) H66A(0.178) H66B(0.178) H63C(0.125) H63D(0.125) H64C(0.101)
 H64D(0.101) H65C(0.132) H65D(0.132) H66C(0.105) H66D(0.105) H67A(0.11)
 H67B(0.11) H68A(0.072) H68B(0.072) H69A(0.096) H69B(0.096) H70A(0.183)
 H70B(0.183) H67C(0.199) H67D(0.199) H68C(0.147) H68D(0.147) H69C(0.161)
 H69D(0.161) H70C(0.296) H70D(0.296)
 Fixed X: H1(0.244442) H1A(0.283364) H1B(0.166368) H1C(0.231777) H2A(0.106773)
 H2B(0.039476) H2C(0.080424) H3A(0.146744) H3B(0.110681) H3C(0.226001)
 H6(0.313796) H8(0.489094) H11A(0.506895) H11B(0.507091) H11C(0.414492)
 H12A(0.376359) H12B(0.40726) H14(0.559245) H16(0.795103) H20A(0.773853)
 H20B(0.762955) H20C(0.66426) H21A(0.830694) H21B(0.862855) H21C(0.87327)
 H22A(0.600168) H22B(0.704821) H22C(0.657678) H23A(0.787628) H23B(0.708454)
 H23C(0.801052) H24A(0.365118) H24B(0.46009) H24C(0.477438) H25A(0.581095)
 H25B(0.561764) H25C(0.536641) H26A(0.357635) H26B(0.384912) H26C(0.291013)
 H29(0.370029) H31(0.308937) H34A(0.328316) H34B(0.338334) H34C(0.232128)
 H35A(0.391779) H35B(0.385574) H37(0.216862) H39(-0.00509) H42A(-0.023419)
 H42B(0.074672) H42C(0.004019) H44A(-0.016909) H44B(-0.043962) H44C(-0.076918)
 H45A(0.009876) H45B(0.036884) H45C(0.124489) H46A(0.220092) H46B(0.131959)
 H46C(0.16121) H47A(0.482244) H47B(0.476859) H47C(0.432412) H47D(0.50656)
 H48A(0.359654) H48B(0.416474) H48C(0.402508) H48D(0.430942) H49A(0.224314)
 H49B(0.289761) H49C(0.265411) H49D(0.24133) H50A(0.299009) H50B(0.220864)
 H50C(0.221049) H50D(0.290777) H51A(0.190325) H51B(0.304036) H51C(0.199153)
 H51D(0.286682) H52A(0.158215) H52B(0.253828) H52C(0.179336) H52D(0.102635)
 H53A(0.126988) H53B(0.064005) H53C(0.037228) H53D(0.059527) H54A(0.220527)
 H54B(0.138052) H54C(0.141489) H54D(0.200235) H55A(0.465244) H55B(0.557923)
 H56A(0.657123) H56B(0.590364) H57A(0.482354) H57B(0.589536) H58A(0.560284)
 H58B(0.446694) H59A(-0.043294) H59B(0.062542) H60A(-0.019685) H60B(0.099421)
 H61A(0.111496) H61B(-0.010267) H62A(-0.000711) H62B(0.118406) H59C(0.165566)
 H59D(0.062236) H60C(-0.027597) H60D(-0.087966) H61C(-0.029744) H61D(0.076737)
 H62C(0.127263) H62D(0.015353) H63A(0.343624) H63B(0.287095) H64A(0.099891)
 H64B(0.175627) H65A(0.112722) H65B(0.228588) H66A(0.156209) H66B(0.249177)
 H63C(0.261169) H63D(0.206202) H64C(0.023727) H64D(0.087374) H65C(0.117917)
 H65D(0.188769) H66C(0.225597) H66D(0.306011) H67A(0.219035) H67B(0.102033)
 H68A(0.065021) H68B(0.183882) H69A(0.052543) H69B(0.166101) H70A(0.130107)
 H70B(0.236755) H67C(0.257104) H67D(0.173528) H68C(0.243205) H68D(0.165211)
 H69C(0.132552) H69D(0.051828) H70C(-0.011322) H70D(0.077383)
 Fixed Y: H1(0.426681) H1A(0.32967) H1B(0.307311) H1C(0.319732) H2A(0.415618)
 H2B(0.407208) H2C(0.488985) H3A(0.497945) H3B(0.412811) H3C(0.43655)
 H6(0.526735) H8(0.590332) H11A(0.59456) H11B(0.65635) H11C(0.652673)
 H12A(0.465767) H12B(0.553291) H14(0.426307) H16(0.430785) H20A(0.616381)
 H20B(0.621438) H20C(0.623583) H21A(0.428764) H21B(0.505787) H21C(0.498728)
 H22A(0.516854) H22B(0.508196) H22C(0.436859) H23A(0.416761) H23B(0.348001)
 H23C(0.347851) H24A(0.350031) H24B(0.399482) H24C(0.322604) H25A(0.393881)
 H25B(0.470345) H25C(0.46735) H26A(0.511951) H26B(0.51068) H26C(0.462455)
 H29(0.266912) H31(0.238749) H34A(0.142948) H34B(0.12514) H34C(0.151858)
 H35A(0.420137) H35B(0.334141) H37(0.277035) H39(0.418287) H42A(0.261338)
 H42B(0.224368) H42C(0.280269) H44A(0.52549) H44B(0.607109) H44C(0.531594)
 H45A(0.576595) H45B(0.652814) H45C(0.605451) H46A(0.596679) H46B(0.647046)
 H46C(0.566945) H47A(0.746654) H47B(0.664682) H47C(0.674342) H47D(0.711139)
 H48A(0.70045) H48B(0.780852) H48C(0.79499) H48D(0.821771) H49A(0.755368)
 H49B(0.826292) H49C(0.840025) H49D(0.771644) H50A(0.775328) H50B(0.710268)
 H50C(0.707562) H50D(0.76392) H51A(0.712387) H51B(0.712086) H51C(0.707564)
 H51D(0.681277) H52A(0.705745) H52B(0.650714) H52C(0.613842) H52D(0.67867)
 H53A(0.561622) H53B(0.610175) H53C(0.602057) H53D(0.539849) H54A(0.507061)
 H54B(0.538385) H54C(0.526442) H54D(0.497796) H55A(0.763306) H55B(0.717483)
 H56A(0.732715) H56B(0.808929) H57A(0.753297) H57B(0.717693) H58A(0.605867)
 H58B(0.626094) H59A(0.41596) H59B(0.458379) H60A(0.275839) H60B(0.256976)
 H61A(0.246369) H61B(0.246563) H62A(0.36129) H62B(0.367703) H59C(0.366079)
 H59D(0.4057) H60C(0.217493) H60D(0.295335) H61C(0.313298) H61D(0.273065)
 H62C(0.398168) H62D(0.424893) H63A(0.737053) H63B(0.663966) H64A(0.786389)
 H64B(0.858496) H65A(0.807019) H65B(0.831821) H66A(0.676132) H66B(0.713207)
 H63C(0.676796) H63D(0.651665) H64C(0.767389) H64D(0.774547) H65C(0.846278)
 H65D(0.846346) H66C(0.769626) H66D(0.785286) H67A(0.167895) H67B(0.191513)
 H68A(0.096879) H68B(0.084233) H69A(-0.003353) H69B(-0.024156) H70A(0.002892)
 H70B(0.028167) H67C(0.12405) H67D(0.112752) H68C(0.010102) H68D(-0.002085)
 H69C(-0.016124) H69D(-0.018638) H70C(0.070159) H70D(0.078143)
 Fixed Z: H1(0.136103) H1A(0.000141) H1B(0.000422) H1C(0.049201) H2A(0.074417)
 H2B(0.02582) H2C(0.042663) H3A(-0.037533) H3B(-0.049105) H3C(-0.054256) H6(-
 0.021113) H8(0.092668) H11A(-0.020208) H11B(0.021157) H11C(-0.017862)
 H12A(0.173604) H12B(0.172772) H14(0.11252) H16(0.208835) H20A(0.249829)
 H20B(0.305557) H20C(0.269983) H21A(0.289793) H21B(0.316712) H21C(0.261032)
 H22A(0.319183) H22B(0.350133) H22C(0.321512) H23A(0.103258) H23B(0.100819)
 H23C(0.13991) H24A(0.48421) H24B(0.503823) H24C(0.475348) H25A(0.42154)
 H25B(0.450102) H25C(0.394226) H26A(0.409106) H26B(0.46485) H26C(0.442768)
 H29(0.425968) H31(0.286795) H34A(0.398212) H34B(0.343429) H34C(0.361548)
 H35A(0.252464) H35B(0.23471) H37(0.215082) H39(0.167804) H42A(0.192479)
 H42B(0.171698) H42C(0.139672) H44A(0.128444) H44B(0.14904) H44C(0.175435)
 H45A(0.250214) H45B(0.222982) H45C(0.251127) H46A(0.175962) H46B(0.15056)
 H46C(0.12851) H47A(0.222092) H47B(0.197487) H47C(0.179767) H47D(0.221056)
 H48A(0.143756) H48B(0.152867) H48C(0.163174) H48D(0.21625) H49A(0.172154)
 H49B(0.192415) H49C(0.214903) H49D(0.177604) H50A(0.267389) H50B(0.248187)
 H50C(0.241224) H50D(0.273259) H51A(0.333246) H51B(0.357829) H51C(0.348765)
 H51D(0.386831) H52A(0.412455) H52B(0.424333) H52C(0.42878) H52D(0.408111)
 H53A(0.416363) H53B(0.37635) H53C(0.349048) H53D(0.390102) H54A(0.363495)
 H54B(0.324048) H54C(0.310635) H54D(0.358658) H55A(0.316314) H55B(0.295808)
 H56A(0.362735) H56B(0.365877) H57A(0.415009) H57B(0.434053) H58A(0.393963)
 H58B(0.406718) H59A(0.356901) H59B(0.369489) H60A(0.312318) H60B(0.312879)
 H61A(0.39119) H61B(0.388794) H62A(0.425182) H62B(0.418014) H59C(0.386563)
 H59D(0.399964) H60C(0.348148) H60D(0.356188) H61C(0.285011) H61D(0.299961)
 H62C(0.312747) H62D(0.325081) H63A(0.525956) H63B(0.504607) H64A(0.473718)
 H64B(0.47768) H65A(0.553743) H65B(0.553513) H66A(0.555007) H66B(0.588313)
 H63C(0.512194) H63D(0.558346) H64C(0.516234) H64D(0.470399) H65C(0.548801)
 H65D(0.505) H66C(0.591333) H66D(0.551624) H67A(0.079994) H67B(0.078445)
 H68A(0.116091) H68B(0.126793) H69A(0.071284) H69B(0.090763) H70A(0.000519)
 H70B(0.025831) H67C(0.064766) H67D(0.103486) H68C(0.045774) H68D(0.085658)
 H69C(-0.002184) H69D(0.037282) H70C(0.00884) H70D(-0.027104)
;
_olex2_submission_special_instructions 'No special instructions were received'

loop_
_space_group_symop_operation_xyz
'x, y, z'
'-x, y+1/2, -z+1/2'
'-x, -y, -z'
'x, -y-1/2, z-1/2'

loop_
_atom_site_label
_atom_site_type_symbol
_atom_site_fract_x
_atom_site_fract_y
_atom_site_fract_z
_atom_site_U_iso_or_equiv
_atom_site_adp_type
_atom_site_occupancy
_atom_site_site_symmetry_order
_atom_site_calc_flag
_atom_site_refinement_flags_posn
_atom_site_refinement_flags_adp
_atom_site_refinement_flags_occupancy
_atom_site_disorder_assembly
_atom_site_disorder_group
Y1 Y 0.38705(2) 0.56282(2) 0.28714(2) 0.02743(8) Uani 1 1 d . . . . .
O1 O 0.26473(15) 0.40712(11) 0.11143(6) 0.0352(4) Uani 1 1 d . . . . .
H1 H 0.244442 0.426681 0.136103 0.053 Uiso 1 1 calc DR U . . .
O2 O 0.51261(14) 0.54307(10) 0.24622(6) 0.0318(4) Uani 1 1 d . . . . .
O3 O 0.26341(13) 0.52045(9) 0.24375(6) 0.0272(4) Uani 1 1 d . . . . .
O4 O 0.40167(14) 0.46815(9) 0.33387(6) 0.0289(4) Uani 1 1 d . . . . .
O5 O 0.36838(15) 0.68128(10) 0.24318(7) 0.0381(4) Uani 1 1 d . . . . .
O6 O 0.25512(16) 0.60434(12) 0.33592(7) 0.0442(5) Uani 1 1 d . . . . .
O7 O 0.47626(15) 0.65397(10) 0.33982(7) 0.0370(4) Uani 1 1 d . . . . .
C1 C 0.2211(3) 0.33689(16) 0.01641(11) 0.0460(7) Uani 1 1 d . . . . .
H1A H 0.283364 0.329670 0.000141 0.069 Uiso 1 1 calc R U . . .
H1B H 0.166368 0.307311 0.000422 0.069 Uiso 1 1 calc R U . . .
H1C H 0.231777 0.319732 0.049201 0.069 Uiso 1 1 calc R U . . .
C2 C 0.0960(2) 0.43458(18) 0.04202(10) 0.0418(6) Uani 1 1 d . . . . .
H2A H 0.106773 0.415618 0.074417 0.063 Uiso 1 1 calc R U . . .
H2B H 0.039476 0.407208 0.025820 0.063 Uiso 1 1 calc R U . . .
H2C H 0.080424 0.488985 0.042663 0.063 Uiso 1 1 calc R U . . .
C3 C 0.1666(2) 0.44433(19) -0.03598(10) 0.0448(7) Uani 1 1 d . . . . .
H3A H 0.146744 0.497945 -0.037533 0.067 Uiso 1 1 calc R U . . .
H3B H 0.110681 0.412811 -0.049105 0.067 Uiso 1 1 calc R U . . .
H3C H 0.226001 0.436550 -0.054256 0.067 Uiso 1 1 calc R U . . .
C4 C 0.1923(2) 0.42191(15) 0.01560(9) 0.0339(6) Uani 1 1 d . . . . .
C5 C 0.2804(2) 0.46930(14) 0.03795(9) 0.0302(5) Uani 1 1 d . . . . .
C6 C 0.3325(2) 0.52169(15) 0.01161(9) 0.0342(6) Uani 1 1 d . . . . .
H6 H 0.313796 0.526735 -0.021113 0.041 Uiso 1 1 calc R U . . .
C7 C 0.4108(2) 0.56691(15) 0.03128(11) 0.0385(6) Uani 1 1 d . . . . .
C8 C 0.4371(2) 0.55893(17) 0.07864(11) 0.0406(6) Uani 1 1 d . . . . .
H8 H 0.489094 0.590332 0.092668 0.049 Uiso 1 1 calc R U . . .
C9 C 0.3903(2) 0.50635(16) 0.10691(9) 0.0357(6) Uani 1 1 d . . . . .
C10 C 0.3124(2) 0.46161(14) 0.08605(9) 0.0300(5) Uani 1 1 d . . . . .
C11 C 0.4646(3) 0.62252(18) 0.00092(13) 0.0508(8) Uani 1 1 d . . . . .
H11A H 0.506895 0.594560 -0.020208 0.076 Uiso 1 1 calc R U . . .
H11B H 0.507091 0.656350 0.021157 0.076 Uiso 1 1 calc R U . . .
H11C H 0.414492 0.652673 -0.017862 0.076 Uiso 1 1 calc R U . . .
C12 C 0.4207(2) 0.5030(2) 0.15892(10) 0.0473(8) Uani 1 1 d . . . . .
H12A H 0.376359 0.465767 0.173604 0.057 Uiso 1 1 calc DR U . . .
H12B H 0.407260 0.553291 0.172772 0.057 Uiso 1 1 calc R U . . .
C13 C 0.5295(2) 0.48183(15) 0.17272(9) 0.0331(5) Uani 1 1 d . . . . .
C14 C 0.5880(2) 0.44113(15) 0.14265(10) 0.0364(6) Uani 1 1 d . . . . .
H14 H 0.559245 0.426307 0.112520 0.044 Uiso 1 1 calc R U . . .
C15 C 0.6877(2) 0.42154(14) 0.15560(11) 0.0377(6) Uani 1 1 d . . . . .
C16 C 0.7273(2) 0.44438(15) 0.19965(11) 0.0376(6) Uani 1 1 d . . . . .
H16 H 0.795103 0.430785 0.208835 0.045 Uiso 1 1 calc R U . . .
C17 C 0.6733(2) 0.48629(14) 0.23137(10) 0.0328(5) Uani 1 1 d . . . . .
C18 C 0.5712(2) 0.50454(13) 0.21768(9) 0.0299(5) Uani 1 1 d . . . . .
C19 C 0.7246(2) 0.51485(16) 0.27813(10) 0.0386(6) Uani 1 1 d . . . . .
C20 C 0.7321(3) 0.60197(19) 0.27565(13) 0.0615(10) Uani 1 1 d . . . . .
H20A H 0.773853 0.616381 0.249829 0.092 Uiso 1 1 calc R U . . .
H20B H 0.762955 0.621438 0.305557 0.092 Uiso 1 1 calc R U . . .
H20C H 0.664260 0.623583 0.269983 0.092 Uiso 1 1 calc R U . . .
C21 C 0.8326(2) 0.4843(2) 0.28724(12) 0.0568(9) Uani 1 1 d . . . . .
H21A H 0.830694 0.428764 0.289793 0.085 Uiso 1 1 calc R U . . .
H21B H 0.862855 0.505787 0.316712 0.085 Uiso 1 1 calc R U . . .
H21C H 0.873270 0.498728 0.261032 0.085 Uiso 1 1 calc R U . . .
C22 C 0.6666(2) 0.49213(17) 0.32114(10) 0.0404(6) Uani 1 1 d . . . . .
H22A H 0.600168 0.516854 0.319183 0.061 Uiso 1 1 calc R U . . .
H22B H 0.704821 0.508196 0.350133 0.061 Uiso 1 1 calc R U . . .
H22C H 0.657678 0.436859 0.321512 0.061 Uiso 1 1 calc R U . . .
C23 C 0.7518(3) 0.37989(18) 0.12195(12) 0.0492(8) Uani 1 1 d . . . . .
H23A H 0.787628 0.416761 0.103258 0.074 Uiso 1 1 calc R U . . .
H23B H 0.708454 0.348001 0.100819 0.074 Uiso 1 1 calc R U . . .
H23C H 0.801052 0.347851 0.139910 0.074 Uiso 1 1 calc R U . . .
C24 C 0.4334(3) 0.36694(17) 0.47791(9) 0.0449(7) Uani 1 1 d . . . . .
H24A H 0.365118 0.350031 0.484210 0.067 Uiso 1 1 calc R U . . .
H24B H 0.460090 0.399482 0.503823 0.067 Uiso 1 1 calc R U . . .
H24C H 0.477438 0.322604 0.475348 0.067 Uiso 1 1 calc R U . . .
C25 C 0.5369(2) 0.43821(16) 0.42365(10) 0.0395(6) Uani 1 1 d . . . . .
H25A H 0.581095 0.393881 0.421540 0.059 Uiso 1 1 calc R U . . .
H25B H 0.561764 0.470345 0.450102 0.059 Uiso 1 1 calc R U . . .
H25C H 0.536641 0.467350 0.394226 0.059 Uiso 1 1 calc R U . . .
C26 C 0.3594(2) 0.48048(16) 0.43763(9) 0.0403(6) Uani 1 1 d . . . . .
H26A H 0.357635 0.511951 0.409106 0.060 Uiso 1 1 calc R U . . .
H26B H 0.384912 0.510680 0.464850 0.060 Uiso 1 1 calc R U . . .
H26C H 0.291013 0.462455 0.442768 0.060 Uiso 1 1 calc R U . . .
C27 C 0.4296(2) 0.41181(15) 0.43157(9) 0.0349(6) Uani 1 1 d . . . . .
C28 C 0.39045(19) 0.36376(14) 0.38896(8) 0.0295(5) Uani 1 1 d . . . . .
C29 C 0.3653(2) 0.28731(14) 0.39492(9) 0.0312(5) Uani 1 1 d . . . . .
H29 H 0.370029 0.266912 0.425968 0.037 Uiso 1 1 calc R U . . .
C30 C 0.3338(2) 0.23958(14) 0.35774(9) 0.0307(5) Uani 1 1 d . . . . .
C31 C 0.32933(19) 0.27035(14) 0.31282(9) 0.0294(5) Uani 1 1 d . . . . .
H31 H 0.308937 0.238749 0.286795 0.035 Uiso 1 1 calc R U . . .
C32 C 0.35358(18) 0.34575(13) 0.30429(8) 0.0252(5) Uani 1 1 d . . . . .
C33 C 0.38208(19) 0.39452(13) 0.34248(8) 0.0270(5) Uani 1 1 d . . . . .
C34 C 0.3057(2) 0.15769(15) 0.36595(10) 0.0386(6) Uani 1 1 d . . . . .
H34A H 0.328316 0.142948 0.398212 0.058 Uiso 1 1 calc R U . . .
H34B H 0.338334 0.125140 0.343429 0.058 Uiso 1 1 calc R U . . .
H34C H 0.232128 0.151858 0.361548 0.058 Uiso 1 1 calc R U . . .
C35 C 0.35156(19) 0.37283(13) 0.25342(8) 0.0266(5) Uani 1 1 d . . . . .
H35A H 0.391779 0.420137 0.252464 0.032 Uiso 1 1 calc R U . . .
H35B H 0.385574 0.334141 0.234710 0.032 Uiso 1 1 calc R U . . .
C36 C 0.24784(19) 0.38803(13) 0.22963(8) 0.0266(5) Uani 1 1 d . . . . .
C37 C 0.1901(2) 0.32697(14) 0.21191(9) 0.0323(5) Uani 1 1 d . . . . .
H37 H 0.216862 0.277035 0.215082 0.039 Uiso 1 1 calc R U . . .
C38 C 0.0948(2) 0.33707(15) 0.18983(9) 0.0358(6) Uani 1 1 d . . . . .
C39 C 0.0596(2) 0.41086(15) 0.18359(9) 0.0326(5) Uani 1 1 d . . . . .
H39 H -0.005090 0.418287 0.167804 0.039 Uiso 1 1 calc R U . . .
C40 C 0.11447(19) 0.47481(14) 0.19935(8) 0.0271(5) Uani 1 1 d . . . . .
C41 C 0.20920(18) 0.46273(13) 0.22503(8) 0.0250(5) Uani 1 1 d . . . . .
C42 C 0.0320(3) 0.26981(17) 0.17183(13) 0.0543(9) Uani 1 1 d . . . . .
H42A H -0.023419 0.261338 0.192479 0.081 Uiso 1 1 calc R U . . .
H42B H 0.074672 0.224368 0.171698 0.081 Uiso 1 1 calc R U . . .
H42C H 0.004019 0.280269 0.139672 0.081 Uiso 1 1 calc R U . . .
C43 C 0.0765(2) 0.55536(14) 0.18734(9) 0.0310(5) Uani 1 1 d . . . . .
C44 C -0.0245(2) 0.55484(16) 0.15734(10) 0.0394(6) Uani 1 1 d . . . . .
H44A H -0.016909 0.525490 0.128444 0.059 Uiso 1 1 calc R U . . .
H44B H -0.043962 0.607109 0.149040 0.059 Uiso 1 1 calc R U . . .
H44C H -0.076918 0.531594 0.175435 0.059 Uiso 1 1 calc R U . . .
C45 C 0.0605(2) 0.60174(15) 0.23194(10) 0.0371(6) Uani 1 1 d . . . . .
H45A H 0.009876 0.576595 0.250214 0.056 Uiso 1 1 calc R U . . .
H45B H 0.036884 0.652814 0.222982 0.056 Uiso 1 1 calc R U . . .
H45C H 0.124489 0.605451 0.251127 0.056 Uiso 1 1 calc R U . . .
C46 C 0.1545(2) 0.59512(15) 0.15792(10) 0.0371(6) Uani 1 1 d . . . . .
H46A H 0.220092 0.596679 0.175962 0.056 Uiso 1 1 calc R U . . .
H46B H 0.131959 0.647046 0.150560 0.056 Uiso 1 1 calc R U . . .
H46C H 0.161210 0.566945 0.128510 0.056 Uiso 1 1 calc R U . . .
C47 C 0.4357(3) 0.7077(2) 0.20789(13) 0.0565(9) Uani 1 1 d D . . . .
H47A H 0.482244 0.746654 0.222092 0.068 Uiso 0.603(10) 1 calc R U P A 1
H47B H 0.476859 0.664682 0.197487 0.068 Uiso 0.603(10) 1 calc R U P A 1
H47C H 0.432412 0.674342 0.179767 0.068 Uiso 0.397(10) 1 calc R U P A 2
H47D H 0.506560 0.711139 0.221056 0.068 Uiso 0.397(10) 1 calc R U P A 2
C48 C 0.3787(4) 0.7397(3) 0.1677(2) 0.0515(18) Uani 0.603(10) 1 d . . P A 1
H48A H 0.359654 0.700450 0.143756 0.062 Uiso 0.603(10) 1 calc R U P A 1
H48B H 0.416474 0.780852 0.152867 0.062 Uiso 0.603(10) 1 calc R U P A 1
C48A C 0.3933(7) 0.7832(5) 0.1967(4) 0.056(3) Uani 0.397(10) 1 d D . P A 2
H48C H 0.402508 0.794990 0.163174 0.067 Uiso 0.397(10) 1 calc R U P A 2
H48D H 0.430942 0.821771 0.216250 0.067 Uiso 0.397(10) 1 calc R U P A 2
C49 C 0.2868(10) 0.7701(5) 0.1909(4) 0.065(3) Uani 0.603(10) 1 d . . P A 1
H49A H 0.224314 0.755368 0.172154 0.078 Uiso 0.603(10) 1 calc R U P A 1
H49B H 0.289761 0.826292 0.192415 0.078 Uiso 0.603(10) 1 calc R U P A 1
C49A C 0.2852(16) 0.7884(7) 0.2052(6) 0.059(3) Uani 0.397(10) 1 d D . P A 2
H49C H 0.265411 0.840025 0.214903 0.070 Uiso 0.397(10) 1 calc R U P A 2
H49D H 0.241330 0.771644 0.177604 0.070 Uiso 0.397(10) 1 calc R U P A 2
C50 C 0.2859(3) 0.73561(17) 0.24306(14) 0.0545(8) Uani 1 1 d D . . . .
H50A H 0.299009 0.775328 0.267389 0.065 Uiso 0.603(10) 1 calc R U P A 1
H50B H 0.220864 0.710268 0.248187 0.065 Uiso 0.603(10) 1 calc R U P A 1
H50C H 0.221049 0.707562 0.241224 0.065 Uiso 0.397(10) 1 calc R U P A 2
H50D H 0.290777 0.763920 0.273259 0.065 Uiso 0.397(10) 1 calc R U P A 2
C51 C 0.2397(9) 0.6835(6) 0.3538(4) 0.043(2) Uani 0.51(2) 1 d . . P B 1
H51A H 0.190325 0.712387 0.333246 0.052 Uiso 0.51(2) 1 calc R U P B 1
H51B H 0.304036 0.712086 0.357829 0.052 Uiso 0.51(2) 1 calc R U P B 1
C51A C 0.2262(10) 0.6638(7) 0.3675(5) 0.047(3) Uani 0.49(2) 1 d . . P B 2
H51C H 0.199153 0.707564 0.348765 0.056 Uiso 0.49(2) 1 calc R U P B 2
H51D H 0.286682 0.681277 0.386831 0.056 Uiso 0.49(2) 1 calc R U P B 2
C52 C 0.1987(11) 0.6635(7) 0.4005(3) 0.059(3) Uani 0.51(2) 1 d . . P B 1
H52A H 0.158215 0.705745 0.412455 0.071 Uiso 0.51(2) 1 calc R U P B 1
H52B H 0.253828 0.650714 0.424333 0.071 Uiso 0.51(2) 1 calc R U P B 1
C52A C 0.1476(12) 0.6366(7) 0.3996(3) 0.054(3) Uani 0.49(2) 1 d . . P B 2
H52C H 0.179336 0.613842 0.428780 0.065 Uiso 0.49(2) 1 calc R U P B 2
H52D H 0.102635 0.678670 0.408111 0.065 Uiso 0.49(2) 1 calc R U P B 2
C53 C 0.1326(11) 0.5944(7) 0.3883(5) 0.061(3) Uani 0.51(2) 1 d . . P B 1
H53A H 0.126988 0.561622 0.416363 0.073 Uiso 0.51(2) 1 calc R U P B 1
H53B H 0.064005 0.610175 0.376350 0.073 Uiso 0.51(2) 1 calc R U P B 1
C53A C 0.0907(10) 0.5782(5) 0.3700(4) 0.054(3) Uani 0.49(2) 1 d . . P B 2
H53C H 0.037228 0.602057 0.349048 0.065 Uiso 0.49(2) 1 calc R U P B 2
H53D H 0.059527 0.539849 0.390102 0.065 Uiso 0.49(2) 1 calc R U P B 2
C54 C 0.1863(14) 0.5532(10) 0.3505(6) 0.043(3) Uani 0.51(2) 1 d . . P B 1
H54A H 0.220527 0.507061 0.363495 0.052 Uiso 0.51(2) 1 calc R U P B 1
H54B H 0.138052 0.538385 0.324048 0.052 Uiso 0.51(2) 1 calc R U P B 1
C54A C 0.1710(13) 0.5428(9) 0.3419(5) 0.033(2) Uani 0.49(2) 1 d . . P B 2
H54C H 0.141489 0.526442 0.310635 0.040 Uiso 0.49(2) 1 calc R U P B 2
H54D H 0.200235 0.497796 0.358658 0.040 Uiso 0.49(2) 1 calc R U P B 2
C55 C 0.5193(3) 0.72571(18) 0.32409(12) 0.0605(10) Uani 1 1 d . . . . .
H55A H 0.465244 0.763306 0.316314 0.073 Uiso 1 1 calc R U . . .
H55B H 0.557923 0.717483 0.295808 0.073 Uiso 1 1 calc R U . . .
C56 C 0.5877(4) 0.7527(2) 0.36476(14) 0.0743(13) Uani 1 1 d . . . . .
H56A H 0.657123 0.732715 0.362735 0.089 Uiso 1 1 calc R U . . .
H56B H 0.590364 0.808929 0.365877 0.089 Uiso 1 1 calc R U . . .
C57 C 0.5401(3) 0.7216(2) 0.40648(13) 0.0635(10) Uani 1 1 d . . . . .
H57A H 0.482354 0.753297 0.415009 0.076 Uiso 1 1 calc R U . . .
H57B H 0.589536 0.717693 0.434053 0.076 Uiso 1 1 calc R U . . .
C58 C 0.5050(3) 0.64353(17) 0.38948(10) 0.0440(7) Uani 1 1 d . . . . .
H58A H 0.560284 0.605867 0.393963 0.053 Uiso 1 1 calc R U . . .
H58B H 0.446694 0.626094 0.406718 0.053 Uiso 1 1 calc R U . . .
O8 O 0.0713(5) 0.3744(4) 0.3232(2) 0.0309(17) Uani 0.335(7) 1 d D U P C 1
C59 C 0.0305(7) 0.4084(5) 0.3627(3) 0.038(2) Uani 0.335(7) 1 d D U P C 1
H59A H -0.043294 0.415960 0.356901 0.046 Uiso 0.335(7) 1 calc R U P C 1
H59B H 0.062542 0.458379 0.369489 0.046 Uiso 0.335(7) 1 calc R U P C 1
C60 C 0.0477(14) 0.2881(8) 0.3275(5) 0.064(4) Uani 0.335(7) 1 d D U P C 1
H60A H -0.019685 0.275839 0.312318 0.077 Uiso 0.335(7) 1 calc R U P C 1
H60B H 0.099421 0.256976 0.312879 0.077 Uiso 0.335(7) 1 calc R U P C 1
C61 C 0.0502(13) 0.2751(7) 0.3802(5) 0.064(4) Uani 0.335(7) 1 d D U P C 1
H61A H 0.111496 0.246369 0.391190 0.077 Uiso 0.335(7) 1 calc R U P C 1
H61B H -0.010267 0.246563 0.388794 0.077 Uiso 0.335(7) 1 calc R U P C 1
C62 C 0.0515(13) 0.3566(7) 0.4019(4) 0.068(3) Uani 0.335(7) 1 d D U P C 1
H62A H -0.000711 0.361290 0.425182 0.081 Uiso 0.335(7) 1 calc R U P C 1
H62B H 0.118406 0.367703 0.418014 0.081 Uiso 0.335(7) 1 calc R U P C 1
O8A O 0.0498(9) 0.2918(6) 0.3911(3) 0.167(4) Uani 0.665(7) 1 d D U P C 2
C59A C 0.0913(7) 0.3663(5) 0.3800(3) 0.089(2) Uani 0.665(7) 1 d D U P C 2
H59C H 0.165566 0.366079 0.386563 0.107 Uiso 0.665(7) 1 calc R U P C 2
H59D H 0.062236 0.405700 0.399964 0.107 Uiso 0.665(7) 1 calc R U P C 2
C60A C -0.0206(5) 0.2732(4) 0.3517(2) 0.0672(18) Uani 0.665(7) 1 d D U P C 2
H60C H -0.027597 0.217493 0.348148 0.081 Uiso 0.665(7) 1 calc R U P C 2
H60D H -0.087966 0.295335 0.356188 0.081 Uiso 0.665(7) 1 calc R U P C 2
C61A C 0.0226(7) 0.3059(5) 0.3111(3) 0.076(2) Uani 0.665(7) 1 d D U P C 2
H61C H -0.029744 0.313298 0.285011 0.091 Uiso 0.665(7) 1 calc R U P C 2
H61D H 0.076737 0.273065 0.299961 0.091 Uiso 0.665(7) 1 calc R U P C 2
C62A C 0.0663(14) 0.3838(7) 0.3291(5) 0.159(6) Uani 0.665(7) 1 d D U P C 2
H62C H 0.127263 0.398168 0.312747 0.191 Uiso 0.665(7) 1 calc R U P C 2
H62D H 0.015353 0.424893 0.325081 0.191 Uiso 0.665(7) 1 calc R U P C 2
O9 O 0.2466(5) 0.7582(3) 0.4736(2) 0.0654(17) Uani 0.466(5) 1 d . U P D 1
C63 C 0.2766(10) 0.7172(8) 0.5144(4) 0.100(3) Uani 0.466(5) 1 d D U P D 1
H63A H 0.343624 0.737053 0.525956 0.120 Uiso 0.466(5) 1 calc R U P D 1
H63B H 0.287095 0.663966 0.504607 0.120 Uiso 0.466(5) 1 calc R U P D 1
C64 C 0.1663(7) 0.8049(5) 0.4870(4) 0.070(2) Uani 0.466(5) 1 d D U P D 1
H64A H 0.099891 0.786389 0.473718 0.084 Uiso 0.466(5) 1 calc R U P D 1
H64B H 0.175627 0.858496 0.477680 0.084 Uiso 0.466(5) 1 calc R U P D 1
C65 C 0.1780(18) 0.7947(10) 0.5405(5) 0.114(5) Uani 0.466(5) 1 d D U P D 1
H65A H 0.112722 0.807019 0.553743 0.137 Uiso 0.466(5) 1 calc R U P D 1
H65B H 0.228588 0.831821 0.553513 0.137 Uiso 0.466(5) 1 calc R U P D 1
C66 C 0.2107(17) 0.7147(12) 0.5572(7) 0.149(6) Uani 0.466(5) 1 d D U P D 1
H66A H 0.156209 0.676132 0.555007 0.178 Uiso 0.466(5) 1 calc R U P D 1
H66B H 0.249177 0.713207 0.588313 0.178 Uiso 0.466(5) 1 calc R U P D 1
O9A O 0.1222(5) 0.6946(4) 0.5102(2) 0.094(2) Uani 0.534(5) 1 d . U P D 2
C63A C 0.2084(11) 0.6913(7) 0.5337(5) 0.104(3) Uani 0.534(5) 1 d D U P D 2
H63C H 0.261169 0.676796 0.512194 0.125 Uiso 0.534(5) 1 calc R U P D 2
H63D H 0.206202 0.651665 0.558346 0.125 Uiso 0.534(5) 1 calc R U P D 2
C64A C 0.0922(7) 0.7624(6) 0.5045(3) 0.084(2) Uani 0.534(5) 1 d D U P D 2
H64C H 0.023727 0.767389 0.516234 0.101 Uiso 0.534(5) 1 calc R U P D 2
H64D H 0.087374 0.774547 0.470399 0.101 Uiso 0.534(5) 1 calc R U P D 2
C65A C 0.1563(12) 0.8135(8) 0.5280(6) 0.110(4) Uani 0.534(5) 1 d D U P D 2
H65C H 0.117917 0.846278 0.548801 0.132 Uiso 0.534(5) 1 calc R U P D 2
H65D H 0.188769 0.846346 0.505000 0.132 Uiso 0.534(5) 1 calc R U P D 2
C66A C 0.2363(8) 0.7689(6) 0.5571(4) 0.087(3) Uani 0.534(5) 1 d D U P D 2
H66C H 0.225597 0.769626 0.591333 0.105 Uiso 0.534(5) 1 calc R U P D 2
H66D H 0.306011 0.785286 0.551624 0.105 Uiso 0.534(5) 1 calc R U P D 2
O10 O 0.1354(13) 0.1234(10) 0.0146(5) 0.143(5) Uani 0.448(9) 1 d . U P E 1
C67 C 0.1492(12) 0.1495(7) 0.0725(5) 0.092(4) Uani 0.448(9) 1 d D . P E 1
H67A H 0.219035 0.167895 0.079994 0.110 Uiso 0.448(9) 1 calc R U P E 1
H67B H 0.102033 0.191513 0.078445 0.110 Uiso 0.448(9) 1 calc R U P E 1
C68 C 0.1296(7) 0.0881(5) 0.1013(3) 0.060(2) Uani 0.448(9) 1 d D . P E 1
H68A H 0.065021 0.096879 0.116091 0.072 Uiso 0.448(9) 1 calc R U P E 1
H68B H 0.183882 0.084233 0.126793 0.072 Uiso 0.448(9) 1 calc R U P E 1
C69 C 0.1231(10) 0.0153(7) 0.0747(4) 0.080(3) Uani 0.448(9) 1 d D . P E 1
H69A H 0.052543 -0.003353 0.071284 0.096 Uiso 0.448(9) 1 calc R U P E 1
H69B H 0.166101 -0.024156 0.090763 0.096 Uiso 0.448(9) 1 calc R U P E 1
C70 C 0.163(2) 0.0359(11) 0.0253(8) 0.153(10) Uani 0.448(9) 1 d D . P E 1
H70A H 0.130107 0.002892 0.000519 0.183 Uiso 0.448(9) 1 calc R U P E 1
H70B H 0.236755 0.028167 0.025831 0.183 Uiso 0.448(9) 1 calc R U P E 1
O10A O 0.1088(13) 0.1337(9) 0.0357(6) 0.190(6) Uani 0.552(9) 1 d D U P E 2
C67A C 0.1892(17) 0.1038(11) 0.0703(6) 0.166(7) Uani 0.552(9) 1 d D . P E 2
H67C H 0.257104 0.124050 0.064766 0.199 Uiso 0.552(9) 1 calc R U P E 2
H67D H 0.173528 0.112752 0.103486 0.199 Uiso 0.552(9) 1 calc R U P E 2
C68A C 0.1783(15) 0.0280(10) 0.0572(6) 0.122(5) Uani 0.552(9) 1 d . . P E 2
H68C H 0.243205 0.010102 0.045774 0.147 Uiso 0.552(9) 1 calc R U P E 2
H68D H 0.165211 -0.002085 0.085658 0.147 Uiso 0.552(9) 1 calc R U P E 2
C69A C 0.1039(13) 0.0133(9) 0.0235(4) 0.134(5) Uani 0.552(9) 1 d . . P E 2
H69C H 0.132552 -0.016124 -0.002184 0.161 Uiso 0.552(9) 1 calc R U P E 2
H69D H 0.051828 -0.018638 0.037282 0.161 Uiso 0.552(9) 1 calc R U P E 2
C70A C 0.0628(17) 0.0718(9) 0.0064(7) 0.247(12) Uani 0.552(9) 1 d D . P E 2
H70C H -0.011322 0.070159 0.008840 0.296 Uiso 0.552(9) 1 calc R U P E 2
H70D H 0.077383 0.078143 -0.027104 0.296 Uiso 0.552(9) 1 calc R U P E 2

loop_
_atom_site_aniso_label
_atom_site_aniso_U_11
_atom_site_aniso_U_22
_atom_site_aniso_U_33
_atom_site_aniso_U_23
_atom_site_aniso_U_13
_atom_site_aniso_U_12
Y1 0.03278(14) 0.01857(11) 0.03027(13) -0.00233(9) -0.00301(8) -0.00188(9)
O1 0.0436(11) 0.0332(9) 0.0288(9) 0.0021(7) 0.0018(8) 0.0019(8)
O2 0.0332(10) 0.0279(9) 0.0337(9) -0.0008(7) -0.0023(7) 0.0022(7)
O3 0.0295(9) 0.0214(8) 0.0301(8) -0.0027(6) -0.0016(7) -0.0020(6)
O4 0.0395(10) 0.0209(8) 0.0257(8) -0.0013(6) -0.0032(7) -0.0021(7)
O5 0.0398(11) 0.0269(9) 0.0472(11) 0.0046(8) -0.0017(8) 0.0013(8)
O6 0.0475(12) 0.0399(11) 0.0452(11) -0.0162(9) 0.0025(9) 0.0078(9)
O7 0.0505(12) 0.0225(8) 0.0367(10) 0.0001(7) -0.0076(8) -0.0103(8)
C1 0.0567(19) 0.0312(14) 0.0494(17) -0.0085(12) -0.0023(14) 0.0003(13)
C2 0.0375(16) 0.0479(16) 0.0394(15) -0.0040(13) -0.0021(11) -0.0031(13)
C3 0.0474(18) 0.0529(18) 0.0331(14) -0.0042(13) -0.0051(12) 0.0014(14)
C4 0.0383(15) 0.0311(13) 0.0316(13) -0.0029(10) -0.0025(10) 0.0019(10)
C5 0.0337(14) 0.0257(11) 0.0311(12) -0.0013(9) 0.0006(10) 0.0059(10)
C6 0.0384(15) 0.0319(13) 0.0324(13) 0.0022(10) 0.0033(11) 0.0058(11)
C7 0.0361(15) 0.0310(13) 0.0490(16) 0.0012(12) 0.0078(12) 0.0033(11)
C8 0.0328(15) 0.0420(15) 0.0474(16) -0.0108(13) 0.0059(12) -0.0031(12)
C9 0.0305(14) 0.0436(15) 0.0330(13) -0.0071(11) 0.0022(10) 0.0035(11)
C10 0.0329(14) 0.0297(12) 0.0274(12) -0.0008(9) 0.0025(10) 0.0064(10)
C11 0.0467(19) 0.0386(16) 0.068(2) 0.0091(15) 0.0133(15) -0.0022(13)
C12 0.0302(15) 0.077(2) 0.0341(15) -0.0132(14) -0.0006(11) 0.0021(14)
C13 0.0325(14) 0.0326(13) 0.0342(13) -0.0006(10) 0.0009(10) -0.0027(10)
C14 0.0378(15) 0.0306(13) 0.0414(14) -0.0015(11) 0.0074(11) -0.0048(11)
C15 0.0399(16) 0.0231(12) 0.0514(16) 0.0067(11) 0.0128(12) 0.0029(10)
C16 0.0307(14) 0.0313(13) 0.0513(16) 0.0137(12) 0.0065(11) 0.0047(11)
C17 0.0318(14) 0.0258(11) 0.0406(14) 0.0117(10) 0.0006(10) -0.0020(10)
C18 0.0329(13) 0.0218(11) 0.0352(13) 0.0035(9) 0.0026(10) -0.0013(9)
C19 0.0363(15) 0.0339(13) 0.0443(15) 0.0128(11) -0.0081(12) -0.0055(11)
C20 0.075(2) 0.0413(17) 0.063(2) 0.0130(15) -0.0330(18) -0.0240(16)
C21 0.0325(17) 0.089(3) 0.0479(18) 0.0239(18) -0.0044(13) 0.0002(16)
C22 0.0412(16) 0.0393(15) 0.0400(15) 0.0029(12) -0.0025(12) 0.0044(12)
C23 0.0513(19) 0.0369(15) 0.062(2) 0.0083(14) 0.0205(15) 0.0110(13)
C24 0.069(2) 0.0415(15) 0.0231(12) -0.0014(11) -0.0056(12) -0.0074(14)
C25 0.0485(17) 0.0376(14) 0.0310(13) -0.0047(11) -0.0083(11) -0.0072(12)
C26 0.0576(19) 0.0354(14) 0.0275(13) -0.0079(11) 0.0002(12) -0.0025(13)
C27 0.0483(16) 0.0315(12) 0.0243(12) -0.0029(10) -0.0034(11) -0.0043(11)
C28 0.0335(14) 0.0278(12) 0.0266(12) -0.0016(9) -0.0019(9) -0.0012(10)
C29 0.0369(14) 0.0283(12) 0.0278(12) 0.0025(9) -0.0017(10) -0.0022(10)
C30 0.0337(14) 0.0225(11) 0.0353(13) -0.0004(9) -0.0017(10) -0.0036(10)
C31 0.0327(13) 0.0253(11) 0.0295(12) -0.0050(9) -0.0034(10) 0.0000(9)
C32 0.0283(12) 0.0219(10) 0.0249(11) -0.0017(8) -0.0020(9) 0.0015(9)
C33 0.0302(13) 0.0228(11) 0.0275(12) -0.0025(9) -0.0012(9) -0.0013(9)
C34 0.0468(17) 0.0278(13) 0.0404(15) 0.0026(11) -0.0026(12) -0.0077(11)
C35 0.0311(13) 0.0233(11) 0.0251(11) -0.0040(9) -0.0014(9) 0.0026(9)
C36 0.0324(13) 0.0234(11) 0.0234(11) -0.0016(8) -0.0017(9) 0.0008(9)
C37 0.0422(15) 0.0234(11) 0.0303(12) -0.0012(9) -0.0057(10) 0.0001(10)
C38 0.0411(15) 0.0291(12) 0.0357(14) -0.0004(10) -0.0095(11) -0.0063(11)
C39 0.0317(14) 0.0330(12) 0.0320(13) 0.0020(10) -0.0058(10) -0.0033(10)
C40 0.0293(13) 0.0263(11) 0.0256(11) 0.0014(9) 0.0015(9) 0.0000(9)
C41 0.0263(12) 0.0246(10) 0.0241(11) -0.0002(8) 0.0014(9) -0.0023(9)
C42 0.058(2) 0.0346(15) 0.066(2) -0.0045(14) -0.0264(17) -0.0095(14)
C43 0.0309(13) 0.0272(12) 0.0348(13) 0.0043(10) 0.0001(10) 0.0039(10)
C44 0.0357(15) 0.0401(15) 0.0414(15) 0.0059(12) -0.0049(11) 0.0065(12)
C45 0.0384(15) 0.0305(13) 0.0423(15) -0.0006(11) 0.0010(11) 0.0052(11)
C46 0.0385(15) 0.0312(13) 0.0414(15) 0.0091(11) 0.0022(11) 0.0047(11)
C47 0.063(2) 0.055(2) 0.0531(19) 0.0220(16) 0.0124(16) 0.0104(16)
C48 0.052(3) 0.041(3) 0.061(4) 0.022(3) -0.002(2) 0.000(2)
C48A 0.060(5) 0.042(5) 0.065(6) 0.029(5) -0.003(4) 0.001(4)
C49 0.055(4) 0.025(4) 0.115(7) 0.029(5) 0.005(5) 0.009(4)
C49A 0.066(6) 0.018(5) 0.091(9) 0.002(5) -0.005(6) 0.002(5)
C50 0.0469(19) 0.0255(13) 0.090(3) 0.0019(15) -0.0041(17) 0.0036(12)
C51 0.050(5) 0.036(4) 0.044(5) -0.010(3) 0.011(3) 0.007(3)
C51A 0.056(5) 0.034(5) 0.051(6) -0.014(4) 0.006(4) 0.011(4)
C52 0.068(7) 0.059(5) 0.052(4) -0.013(4) 0.021(4) 0.013(5)
C52A 0.071(7) 0.051(6) 0.042(4) -0.010(4) 0.013(4) 0.010(5)
C53 0.068(7) 0.062(6) 0.054(6) -0.001(5) 0.028(5) 0.003(5)
C53A 0.065(6) 0.047(4) 0.052(5) -0.009(4) 0.021(4) 0.002(4)
C54 0.041(5) 0.060(6) 0.028(6) -0.009(4) -0.010(4) -0.003(4)
C54A 0.038(6) 0.045(5) 0.016(4) -0.006(3) -0.006(4) -0.002(3)
C55 0.091(3) 0.0340(16) 0.0530(19) 0.0089(14) -0.0189(18) -0.0315(17)
C56 0.110(3) 0.048(2) 0.060(2) 0.0085(17) -0.028(2) -0.042(2)
C57 0.093(3) 0.0446(18) 0.051(2) -0.0111(15) -0.0121(19) -0.0194(18)
C58 0.060(2) 0.0352(14) 0.0354(14) -0.0008(11) -0.0061(13) -0.0141(13)
O8 0.030(3) 0.026(3) 0.038(3) -0.011(2) 0.008(2) 0.010(2)
C59 0.046(5) 0.042(4) 0.028(4) -0.014(3) 0.009(3) 0.020(3)
C60 0.088(8) 0.041(5) 0.065(6) -0.018(5) 0.022(6) 0.000(5)
C61 0.069(7) 0.050(5) 0.080(6) 0.019(5) 0.044(6) -0.001(5)
C62 0.099(8) 0.051(5) 0.053(5) -0.003(4) 0.002(5) -0.010(5)
O8A 0.201(7) 0.146(7) 0.149(6) 0.005(5) -0.020(5) -0.064(6)
C59A 0.101(6) 0.077(4) 0.089(5) -0.011(4) -0.003(4) -0.029(4)
C60A 0.062(4) 0.067(3) 0.075(4) -0.010(3) 0.017(3) -0.037(3)
C61A 0.078(5) 0.075(5) 0.077(4) -0.003(4) 0.015(4) -0.026(4)
C62A 0.186(10) 0.126(8) 0.159(8) 0.012(6) -0.035(7) -0.051(7)
O9 0.071(4) 0.069(4) 0.056(3) 0.002(3) 0.003(3) 0.002(3)
C63 0.099(7) 0.106(7) 0.092(6) 0.035(5) -0.010(5) -0.004(5)
C64 0.073(5) 0.056(4) 0.083(5) -0.014(4) 0.018(4) -0.005(3)
C65 0.142(10) 0.106(8) 0.098(7) 0.000(6) 0.039(7) -0.021(7)
C66 0.156(10) 0.150(9) 0.142(9) 0.007(8) 0.021(7) 0.011(8)
O9A 0.077(4) 0.103(4) 0.101(4) -0.030(4) -0.004(3) 0.001(3)
C63A 0.115(6) 0.111(6) 0.083(6) 0.005(5) -0.019(5) 0.015(5)
C64A 0.088(5) 0.095(5) 0.070(5) -0.009(4) 0.014(4) -0.007(4)
C65A 0.128(8) 0.086(6) 0.111(8) 0.012(6) -0.024(6) -0.015(5)
C66A 0.098(6) 0.084(5) 0.079(5) 0.013(4) -0.001(4) -0.025(5)
O10 0.165(9) 0.146(8) 0.116(6) -0.005(6) 0.003(7) -0.011(7)
C67 0.107(10) 0.087(7) 0.080(7) 0.016(6) -0.015(6) -0.028(7)
C68 0.055(5) 0.071(5) 0.052(5) -0.001(3) -0.009(4) 0.012(4)
C69 0.078(8) 0.090(6) 0.070(7) -0.011(5) -0.016(5) -0.002(6)
C70 0.18(2) 0.111(10) 0.184(17) -0.028(10) 0.13(2) -0.021(11)
O10A 0.210(9) 0.159(7) 0.201(10) 0.022(7) 0.018(8) -0.044(7)
C67A 0.265(19) 0.143(11) 0.088(9) 0.007(9) 0.010(10) -0.070(12)
C68A 0.117(12) 0.154(10) 0.095(10) -0.009(9) -0.001(8) 0.006(9)
C69A 0.179(14) 0.153(9) 0.068(7) 0.027(6) -0.001(7) -0.043(10)
C70A 0.30(2) 0.149(10) 0.263(19) 0.127(10) -0.201(17) -0.141(11)

loop_
_atom_type_symbol
_atom_type_description
_atom_type_scat_dispersion_real
_atom_type_scat_dispersion_imag
_atom_type_scat_source
C C 0.0033 0.0016 'International Tables Vol C Tables 4.2.6.8 and 6.1.1.4'
H H 0.0000 0.0000 'International Tables Vol C Tables 4.2.6.8 and 6.1.1.4'
O O 0.0106 0.0060 'International Tables Vol C Tables 4.2.6.8 and 6.1.1.4'
Y Y -2.7962 3.5667 'International Tables Vol C Tables 4.2.6.8 and 6.1.1.4'

loop_
_geom_angle_atom_site_label_1
_geom_angle_atom_site_label_2
_geom_angle_atom_site_label_3
_geom_angle
_geom_angle_site_symmetry_1
_geom_angle_site_symmetry_3
_geom_angle_publ_flag
O2 Y1 O3 103.22(7) . . ?
O2 Y1 O4 99.79(7) . . ?
O2 Y1 O5 85.23(7) . . ?
O2 Y1 O6 171.23(7) . . ?
O2 Y1 O7 94.42(7) . . ?
O3 Y1 O4 97.02(7) . . ?
O3 Y1 O5 87.39(7) . . ?
O3 Y1 O6 83.01(7) . . ?
O3 Y1 O7 155.62(7) . . ?
O4 Y1 O5 172.32(7) . . ?
O4 Y1 O6 85.38(7) . . ?
O4 Y1 O7 96.40(6) . . ?
O5 Y1 O7 77.33(6) . . ?
O6 Y1 O5 88.94(7) . . ?
O6 Y1 O7 77.88(7) . . ?
C10 O1 H1 109.5 . . ?
C18 O2 Y1 156.86(16) . . ?
C41 O3 Y1 151.02(15) . . ?
C33 O4 Y1 148.69(15) . . ?
C47 O5 Y1 125.35(17) . . ?
C50 O5 Y1 128.08(19) . . ?
C50 O5 C47 106.4(2) . . ?
C51 O6 Y1 126.5(5) . . ?
C51A O6 Y1 143.7(6) . . ?
C51A O6 C54A 102.3(8) . . ?
C54 O6 Y1 119.9(8) . . ?
C54 O6 C51 113.6(8) . . ?
C54A O6 Y1 113.5(6) . . ?
C55 O7 Y1 124.11(17) . . ?
C58 O7 Y1 126.76(15) . . ?
C58 O7 C55 108.8(2) . . ?
H1A C1 H1B 109.5 . . ?
H1A C1 H1C 109.5 . . ?
H1B C1 H1C 109.5 . . ?
C4 C1 H1A 109.5 . . ?
C4 C1 H1B 109.5 . . ?
C4 C1 H1C 109.5 . . ?
H2A C2 H2B 109.5 . . ?
H2A C2 H2C 109.5 . . ?
H2B C2 H2C 109.5 . . ?
C4 C2 H2A 109.5 . . ?
C4 C2 H2B 109.5 . . ?
C4 C2 H2C 109.5 . . ?
H3A C3 H3B 109.5 . . ?
H3A C3 H3C 109.5 . . ?
H3B C3 H3C 109.5 . . ?
C4 C3 H3A 109.5 . . ?
C4 C3 H3B 109.5 . . ?
C4 C3 H3C 109.5 . . ?
C2 C4 C1 110.2(2) . . ?
C3 C4 C1 107.6(2) . . ?
C3 C4 C2 106.8(2) . . ?
C3 C4 C5 111.7(2) . . ?
C5 C4 C1 109.8(2) . . ?
C5 C4 C2 110.6(2) . . ?
C6 C5 C4 121.7(2) . . ?
C6 C5 C10 117.0(2) . . ?
C10 C5 C4 121.4(2) . . ?
C5 C6 H6 118.6 . . ?
C7 C6 C5 122.9(3) . . ?
C7 C6 H6 118.6 . . ?
C6 C7 C11 120.4(3) . . ?
C8 C7 C6 117.9(3) . . ?
C8 C7 C11 121.6(3) . . ?
C7 C8 H8 118.8 . . ?
C7 C8 C9 122.4(3) . . ?
C9 C8 H8 118.8 . . ?
C8 C9 C10 118.2(3) . . ?
C8 C9 C12 119.2(3) . . ?
C10 C9 C12 122.4(3) . . ?
O1 C10 C5 117.0(2) . . ?
O1 C10 C9 121.4(2) . . ?
C9 C10 C5 121.6(2) . . ?
C7 C11 H11A 109.5 . . ?
C7 C11 H11B 109.5 . . ?
C7 C11 H11C 109.5 . . ?
H11A C11 H11B 109.5 . . ?
H11A C11 H11C 109.5 . . ?
H11B C11 H11C 109.5 . . ?
C9 C12 H12A 108.1 . . ?
C9 C12 H12B 108.1 . . ?
C9 C12 C13 116.9(2) . . ?
H12A C12 H12B 107.3 . . ?
C13 C12 H12A 108.1 . . ?
C13 C12 H12B 108.1 . . ?
C14 C13 C12 121.8(2) . . ?
C14 C13 C18 120.0(3) . . ?
C18 C13 C12 118.2(2) . . ?
C13 C14 H14 119.2 . . ?
C13 C14 C15 121.6(3) . . ?
C15 C14 H14 119.2 . . ?
C14 C15 C23 121.1(3) . . ?
C16 C15 C14 117.7(3) . . ?
C16 C15 C23 121.1(3) . . ?
C15 C16 H16 118.1 . . ?
C15 C16 C17 123.7(3) . . ?
C17 C16 H16 118.1 . . ?
C16 C17 C18 117.5(3) . . ?
C16 C17 C19 120.8(2) . . ?
C18 C17 C19 121.6(2) . . ?
O2 C18 C13 118.7(2) . . ?
O2 C18 C17 121.8(2) . . ?
C13 C18 C17 119.5(2) . . ?
C17 C19 C20 108.2(2) . . ?
C17 C19 C22 112.6(2) . . ?
C21 C19 C17 112.8(3) . . ?
C21 C19 C20 107.2(3) . . ?
C21 C19 C22 106.5(2) . . ?
C22 C19 C20 109.4(3) . . ?
C19 C20 H20A 109.5 . . ?
C19 C20 H20B 109.5 . . ?
C19 C20 H20C 109.5 . . ?
H20A C20 H20B 109.5 . . ?
H20A C20 H20C 109.5 . . ?
H20B C20 H20C 109.5 . . ?
C19 C21 H21A 109.5 . . ?
C19 C21 H21B 109.5 . . ?
C19 C21 H21C 109.5 . . ?
H21A C21 H21B 109.5 . . ?
H21A C21 H21C 109.5 . . ?
H21B C21 H21C 109.5 . . ?
C19 C22 H22A 109.5 . . ?
C19 C22 H22B 109.5 . . ?
C19 C22 H22C 109.5 . . ?
H22A C22 H22B 109.5 . . ?
H22A C22 H22C 109.5 . . ?
H22B C22 H22C 109.5 . . ?
C15 C23 H23A 109.5 . . ?
C15 C23 H23B 109.5 . . ?
C15 C23 H23C 109.5 . . ?
H23A C23 H23B 109.5 . . ?
H23A C23 H23C 109.5 . . ?
H23B C23 H23C 109.5 . . ?
H24A C24 H24B 109.5 . . ?
H24A C24 H24C 109.5 . . ?
H24B C24 H24C 109.5 . . ?
C27 C24 H24A 109.5 . . ?
C27 C24 H24B 109.5 . . ?
C27 C24 H24C 109.5 . . ?
H25A C25 H25B 109.5 . . ?
H25A C25 H25C 109.5 . . ?
H25B C25 H25C 109.5 . . ?
C27 C25 H25A 109.5 . . ?
C27 C25 H25B 109.5 . . ?
C27 C25 H25C 109.5 . . ?
H26A C26 H26B 109.5 . . ?
H26A C26 H26C 109.5 . . ?
H26B C26 H26C 109.5 . . ?
C27 C26 H26A 109.5 . . ?
C27 C26 H26B 109.5 . . ?
C27 C26 H26C 109.5 . . ?
C24 C27 C26 107.2(2) . . ?
C24 C27 C28 112.5(2) . . ?
C25 C27 C24 107.7(2) . . ?
C25 C27 C26 110.6(2) . . ?
C25 C27 C28 108.7(2) . . ?
C28 C27 C26 110.1(2) . . ?
C29 C28 C27 120.3(2) . . ?
C29 C28 C33 118.2(2) . . ?
C33 C28 C27 121.4(2) . . ?
C28 C29 H29 118.3 . . ?
C30 C29 C28 123.4(2) . . ?
C30 C29 H29 118.3 . . ?
C29 C30 C34 121.6(2) . . ?
C31 C30 C29 117.1(2) . . ?
C31 C30 C34 121.3(2) . . ?
C30 C31 H31 118.7 . . ?
C30 C31 C32 122.5(2) . . ?
C32 C31 H31 118.7 . . ?
C31 C32 C33 119.9(2) . . ?
C31 C32 C35 118.4(2) . . ?
C33 C32 C35 121.7(2) . . ?
O4 C33 C28 122.0(2) . . ?
O4 C33 C32 119.3(2) . . ?
C32 C33 C28 118.7(2) . . ?
C30 C34 H34A 109.5 . . ?
C30 C34 H34B 109.5 . . ?
C30 C34 H34C 109.5 . . ?
H34A C34 H34B 109.5 . . ?
H34A C34 H34C 109.5 . . ?
H34B C34 H34C 109.5 . . ?
C32 C35 H35A 108.3 . . ?
C32 C35 H35B 108.3 . . ?
H35A C35 H35B 107.4 . . ?
C36 C35 C32 116.0(2) . . ?
C36 C35 H35A 108.3 . . ?
C36 C35 H35B 108.3 . . ?
C37 C36 C35 119.1(2) . . ?
C37 C36 C41 119.8(2) . . ?
C41 C36 C35 121.2(2) . . ?
C36 C37 H37 119.1 . . ?
C38 C37 C36 121.9(2) . . ?
C38 C37 H37 119.1 . . ?
C37 C38 C39 117.9(2) . . ?
C37 C38 C42 121.1(2) . . ?
C39 C38 C42 121.0(2) . . ?
C38 C39 H39 118.4 . . ?
C38 C39 C40 123.3(2) . . ?
C40 C39 H39 118.4 . . ?
C39 C40 C41 117.8(2) . . ?
C39 C40 C43 121.1(2) . . ?
C41 C40 C43 121.1(2) . . ?
O3 C41 C36 119.2(2) . . ?
O3 C41 C40 121.6(2) . . ?
C36 C41 C40 119.2(2) . . ?
C38 C42 H42A 109.5 . . ?
C38 C42 H42B 109.5 . . ?
C38 C42 H42C 109.5 . . ?
H42A C42 H42B 109.5 . . ?
H42A C42 H42C 109.5 . . ?
H42B C42 H42C 109.5 . . ?
C40 C43 C44 112.2(2) . . ?
C40 C43 C46 108.6(2) . . ?
C45 C43 C40 111.7(2) . . ?
C45 C43 C44 107.3(2) . . ?
C45 C43 C46 109.9(2) . . ?
C46 C43 C44 107.1(2) . . ?
C43 C44 H44A 109.5 . . ?
C43 C44 H44B 109.5 . . ?
C43 C44 H44C 109.5 . . ?
H44A C44 H44B 109.5 . . ?
H44A C44 H44C 109.5 . . ?
H44B C44 H44C 109.5 . . ?
C43 C45 H45A 109.5 . . ?
C43 C45 H45B 109.5 . . ?
C43 C45 H45C 109.5 . . ?
H45A C45 H45B 109.5 . . ?
H45A C45 H45C 109.5 . . ?
H45B C45 H45C 109.5 . . ?
C43 C46 H46A 109.5 . . ?
C43 C46 H46B 109.5 . . ?
C43 C46 H46C 109.5 . . ?
H46A C46 H46B 109.5 . . ?
H46A C46 H46C 109.5 . . ?
H46B C46 H46C 109.5 . . ?
O5 C47 H47A 109.5 . . ?
O5 C47 H47B 109.5 . . ?
O5 C47 H47C 111.5 . . ?
O5 C47 H47D 111.5 . . ?
O5 C47 C48A 101.2(4) . . ?
H47A C47 H47B 108.1 . . ?
H47C C47 H47D 109.3 . . ?
C48 C47 O5 110.8(3) . . ?
C48 C47 H47A 109.5 . . ?
C48 C47 H47B 109.5 . . ?
C48A C47 H47C 111.5 . . ?
C48A C47 H47D 111.5 . . ?
C47 C48 H48A 111.6 . . ?
C47 C48 H48B 111.6 . . ?
C47 C48 C49 100.8(6) . . ?
H48A C48 H48B 109.4 . . ?
C49 C48 H48A 111.6 . . ?
C49 C48 H48B 111.6 . . ?
C47 C48A H48C 109.1 . . ?
C47 C48A H48D 109.1 . . ?
C47 C48A C49A 112.5(8) . . ?
H48C C48A H48D 107.8 . . ?
C49A C48A H48C 109.1 . . ?
C49A C48A H48D 109.1 . . ?
C48 C49 H49A 109.9 . . ?
C48 C49 H49B 109.9 . . ?
C48 C49 C50 108.8(7) . . ?
H49A C49 H49B 108.3 . . ?
C50 C49 H49A 109.9 . . ?
C50 C49 H49B 109.9 . . ?
C48A C49A H49C 112.3 . . ?
C48A C49A H49D 112.3 . . ?
H49C C49A H49D 109.9 . . ?
C50 C49A C48A 97.2(12) . . ?
C50 C49A H49C 112.3 . . ?
C50 C49A H49D 112.3 . . ?
O5 C50 C49 101.6(5) . . ?
O5 C50 H50A 111.4 . . ?
O5 C50 H50B 111.4 . . ?
O5 C50 H50C 108.8 . . ?
O5 C50 H50D 108.8 . . ?
C49 C50 H50A 111.4 . . ?
C49 C50 H50B 111.4 . . ?
C49A C50 O5 113.6(8) . . ?
C49A C50 H50C 108.8 . . ?
C49A C50 H50D 108.8 . . ?
H50A C50 H50B 109.3 . . ?
H50C C50 H50D 107.7 . . ?
O6 C51 H51A 112.1 . . ?
O6 C51 H51B 112.1 . . ?
O6 C51 C52 98.4(6) . . ?
H51A C51 H51B 109.7 . . ?
C52 C51 H51A 112.1 . . ?
C52 C51 H51B 112.1 . . ?
O6 C51A H51C 109.3 . . ?
O6 C51A H51D 109.3 . . ?
O6 C51A C52A 111.5(8) . . ?
H51C C51A H51D 108.0 . . ?
C52A C51A H51C 109.3 . . ?
C52A C51A H51D 109.3 . . ?
C51 C52 H52A 111.2 . . ?
C51 C52 H52B 111.2 . . ?
C51 C52 C53 102.9(7) . . ?
H52A C52 H52B 109.1 . . ?
C53 C52 H52A 111.2 . . ?
C53 C52 H52B 111.2 . . ?
C51A C52A H52C 111.2 . . ?
C51A C52A H52D 111.2 . . ?
H52C C52A H52D 109.1 . . ?
C53A C52A C51A 102.9(7) . . ?
C53A C52A H52C 111.2 . . ?
C53A C52A H52D 111.2 . . ?
C52 C53 H53A 110.8 . . ?
C52 C53 H53B 110.8 . . ?
H53A C53 H53B 108.9 . . ?
C54 C53 C52 104.7(8) . . ?
C54 C53 H53A 110.8 . . ?
C54 C53 H53B 110.8 . . ?
C52A C53A H53C 111.1 . . ?
C52A C53A H53D 111.1 . . ?
C52A C53A C54A 103.5(8) . . ?
H53C C53A H53D 109.0 . . ?
C54A C53A H53C 111.1 . . ?
C54A C53A H53D 111.1 . . ?
O6 C54 C53 104.7(10) . . ?
O6 C54 H54A 110.8 . . ?
O6 C54 H54B 110.8 . . ?
C53 C54 H54A 110.8 . . ?
C53 C54 H54B 110.8 . . ?
H54A C54 H54B 108.9 . . ?
O6 C54A H54C 110.2 . . ?
O6 C54A H54D 110.2 . . ?
C53A C54A O6 107.7(9) . . ?
C53A C54A H54C 110.2 . . ?
C53A C54A H54D 110.2 . . ?
H54C C54A H54D 108.5 . . ?
O7 C55 H55A 110.6 . . ?
O7 C55 H55B 110.6 . . ?
O7 C55 C56 105.5(3) . . ?
H55A C55 H55B 108.8 . . ?
C56 C55 H55A 110.6 . . ?
C56 C55 H55B 110.6 . . ?
C55 C56 H56A 111.1 . . ?
C55 C56 H56B 111.1 . . ?
H56A C56 H56B 109.1 . . ?
C57 C56 C55 103.3(3) . . ?
C57 C56 H56A 111.1 . . ?
C57 C56 H56B 111.1 . . ?
C56 C57 H57A 111.2 . . ?
C56 C57 H57B 111.2 . . ?
C56 C57 C58 102.6(3) . . ?
H57A C57 H57B 109.2 . . ?
C58 C57 H57A 111.2 . . ?
C58 C57 H57B 111.2 . . ?
O7 C58 C57 104.5(2) . . ?
O7 C58 H58A 110.9 . . ?
O7 C58 H58B 110.9 . . ?
C57 C58 H58A 110.9 . . ?
C57 C58 H58B 110.8 . . ?
H58A C58 H58B 108.9 . . ?
C59 O8 C60 105.2(7) . . ?
O8 C59 H59A 110.5 . . ?
O8 C59 H59B 110.5 . . ?
O8 C59 C62 106.2(7) . . ?
H59A C59 H59B 108.7 . . ?
C62 C59 H59A 110.5 . . ?
C62 C59 H59B 110.5 . . ?
O8 C60 H60A 111.0 . . ?
O8 C60 H60B 111.0 . . ?
H60A C60 H60B 109.0 . . ?
C61 C60 O8 103.6(9) . . ?
C61 C60 H60A 111.0 . . ?
C61 C60 H60B 111.0 . . ?
C60 C61 H61A 110.8 . . ?
C60 C61 H61B 110.8 . . ?
C60 C61 C62 104.5(9) . . ?
H61A C61 H61B 108.9 . . ?
C62 C61 H61A 110.8 . . ?
C62 C61 H61B 110.8 . . ?
C59 C62 C61 106.1(8) . . ?
C59 C62 H62A 110.5 . . ?
C59 C62 H62B 110.5 . . ?
C61 C62 H62A 110.5 . . ?
C61 C62 H62B 110.5 . . ?
H62A C62 H62B 108.7 . . ?
C60A O8A C59A 105.5(7) . . ?
O8A C59A H59C 109.8 . . ?
O8A C59A H59D 109.8 . . ?
O8A C59A C62A 109.3(7) . . ?
H59C C59A H59D 108.3 . . ?
C62A C59A H59C 109.8 . . ?
C62A C59A H59D 109.8 . . ?
O8A C60A H60C 110.7 . . ?
O8A C60A H60D 110.7 . . ?
H60C C60A H60D 108.8 . . ?
C61A C60A O8A 105.0(6) . . ?
C61A C60A H60C 110.7 . . ?
C61A C60A H60D 110.7 . . ?
C60A C61A H61C 110.9 . . ?
C60A C61A H61D 110.9 . . ?
C60A C61A C62A 104.4(7) . . ?
H61C C61A H61D 108.9 . . ?
C62A C61A H61C 110.9 . . ?
C62A C61A H61D 110.9 . . ?
C59A C62A C61A 100.8(7) . . ?
C59A C62A H62C 111.6 . . ?
C59A C62A H62D 111.6 . . ?
C61A C62A H62C 111.6 . . ?
C61A C62A H62D 111.6 . . ?
H62C C62A H62D 109.4 . . ?
C63 O9 C64 104.8(8) . . ?
O9 C63 H63A 107.0 . . ?
O9 C63 H63B 107.0 . . ?
O9 C63 C66 121.5(12) . . ?
H63A C63 H63B 106.7 . . ?
C66 C63 H63A 107.0 . . ?
C66 C63 H63B 107.0 . . ?
O9 C64 H64A 111.8 . . ?
O9 C64 H64B 111.8 . . ?
O9 C64 C65 99.7(10) . . ?
H64A C64 H64B 109.6 . . ?
C65 C64 H64A 111.8 . . ?
C65 C64 H64B 111.8 . . ?
C64 C65 H65A 108.5 . . ?
C64 C65 H65B 108.5 . . ?
C64 C65 C66 115.0(14) . . ?
H65A C65 H65B 107.5 . . ?
C66 C65 H65A 108.5 . . ?
C66 C65 H65B 108.5 . . ?
C63 C66 H66A 114.7 . . ?
C63 C66 H66B 114.7 . . ?
C65 C66 C63 83.8(13) . . ?
C65 C66 H66A 114.7 . . ?
C65 C66 H66B 114.7 . . ?
H66A C66 H66B 111.8 . . ?
C64A O9A C63A 111.8(9) . . ?
O9A C63A H63C 109.4 . . ?
O9A C63A H63D 109.4 . . ?
O9A C63A C66A 111.1(10) . . ?
H63C C63A H63D 108.0 . . ?
C66A C63A H63C 109.4 . . ?
C66A C63A H63D 109.4 . . ?
O9A C64A H64C 109.2 . . ?
O9A C64A H64D 109.2 . . ?
O9A C64A C65A 112.0(10) . . ?
H64C C64A H64D 107.9 . . ?
C65A C64A H64C 109.2 . . ?
C65A C64A H64D 109.2 . . ?
C64A C65A H65C 110.1 . . ?
C64A C65A H65D 110.1 . . ?
C64A C65A C66A 108.1(10) . . ?
H65C C65A H65D 108.4 . . ?
C66A C65A H65C 110.1 . . ?
C66A C65A H65D 110.1 . . ?
C63A C66A H66C 112.8 . . ?
C63A C66A H66D 112.8 . . ?
C65A C66A C63A 94.7(9) . . ?
C65A C66A H66C 112.8 . . ?
C65A C66A H66D 112.8 . . ?
H66C C66A H66D 110.2 . . ?
C70 O10 C67 93.8(11) . . ?
O10 C67 H67A 109.6 . . ?
O10 C67 H67B 109.6 . . ?
H67A C67 H67B 108.1 . . ?
C68 C67 O10 110.1(10) . . ?
C68 C67 H67A 109.6 . . ?
C68 C67 H67B 109.6 . . ?
C67 C68 H68A 109.1 . . ?
C67 C68 H68B 109.1 . . ?
C67 C68 C69 112.3(9) . . ?
H68A C68 H68B 107.9 . . ?
C69 C68 H68A 109.1 . . ?
C69 C68 H68B 109.1 . . ?
C68 C69 H69A 111.0 . . ?
C68 C69 H69B 111.0 . . ?
C68 C69 C70 104.0(10) . . ?
H69A C69 H69B 109.0 . . ?
C70 C69 H69A 111.0 . . ?
C70 C69 H69B 111.0 . . ?
O10 C70 H70A 110.1 . . ?
O10 C70 H70B 110.1 . . ?
C69 C70 O10 107.9(11) . . ?
C69 C70 H70A 110.1 . . ?
C69 C70 H70B 110.1 . . ?
H70A C70 H70B 108.4 . . ?
C70A O10A C67A 111.1(14) . . ?
O10A C67A H67C 112.5 . . ?
O10A C67A H67D 112.5 . . ?
H67C C67A H67D 110.1 . . ?
C68A C67A O10A 96.0(14) . . ?
C68A C67A H67C 112.5 . . ?
C68A C67A H67D 112.5 . . ?
C67A C68A H68C 108.4 . . ?
C67A C68A H68D 108.4 . . ?
H68C C68A H68D 107.5 . . ?
C69A C68A C67A 115.5(15) . . ?
C69A C68A H68C 108.4 . . ?
C69A C68A H68D 108.4 . . ?
C68A C69A H69C 108.9 . . ?
C68A C69A H69D 108.9 . . ?
H69C C69A H69D 107.7 . . ?
C70A C69A C68A 113.3(15) . . ?
C70A C69A H69C 108.9 . . ?
C70A C69A H69D 108.9 . . ?
O10A C70A H70C 111.0 . . ?
O10A C70A H70D 111.0 . . ?
C69A C70A O10A 103.7(13) . . ?
C69A C70A H70C 111.0 . . ?
C69A C70A H70D 111.0 . . ?
H70C C70A H70D 109.0 . . ?

loop_
_geom_bond_atom_site_label_1
_geom_bond_atom_site_label_2
_geom_bond_distance
_geom_bond_site_symmetry_2
_geom_bond_publ_flag
Y1 O2 2.119(2) . ?
Y1 O3 2.1207(17) . ?
Y1 O4 2.1309(17) . ?
Y1 O5 2.4341(19) . ?
Y1 O6 2.413(2) . ?
Y1 O7 2.4451(18) . ?
O1 H1 0.8400 . ?
O1 C10 1.377(3) . ?
O2 C18 1.342(3) . ?
O3 C41 1.335(3) . ?
O4 C33 1.347(3) . ?
O5 C47 1.460(4) . ?
O5 C50 1.452(4) . ?
O6 C51 1.501(11) . ?
O6 C51A 1.446(11) . ?
O6 C54 1.364(17) . ?
O6 C54A 1.571(15) . ?
O7 C55 1.467(3) . ?
O7 C58 1.448(3) . ?
C1 H1A 0.9800 . ?
C1 H1B 0.9800 . ?
C1 H1C 0.9800 . ?
C1 C4 1.544(4) . ?
C2 H2A 0.9800 . ?
C2 H2B 0.9800 . ?
C2 H2C 0.9800 . ?
C2 C4 1.538(4) . ?
C3 H3A 0.9800 . ?
C3 H3B 0.9800 . ?
C3 H3C 0.9800 . ?
C3 C4 1.533(4) . ?
C4 C5 1.538(4) . ?
C5 C6 1.398(4) . ?
C5 C10 1.410(3) . ?
C6 H6 0.9500 . ?
C6 C7 1.396(4) . ?
C7 C8 1.374(4) . ?
C7 C11 1.512(4) . ?
C8 H8 0.9500 . ?
C8 C9 1.397(4) . ?
C9 C10 1.399(4) . ?
C9 C12 1.506(4) . ?
C11 H11A 0.9800 . ?
C11 H11B 0.9800 . ?
C11 H11C 0.9800 . ?
C12 H12A 0.9900 . ?
C12 H12B 0.9900 . ?
C12 C13 1.515(4) . ?
C13 C14 1.389(4) . ?
C13 C18 1.415(4) . ?
C14 H14 0.9500 . ?
C14 C15 1.392(4) . ?
C15 C16 1.384(4) . ?
C15 C23 1.509(4) . ?
C16 H16 0.9500 . ?
C16 C17 1.397(4) . ?
C17 C18 1.420(4) . ?
C17 C19 1.537(4) . ?
C19 C20 1.538(4) . ?
C19 C21 1.535(4) . ?
C19 C22 1.538(4) . ?
C20 H20A 0.9800 . ?
C20 H20B 0.9800 . ?
C20 H20C 0.9800 . ?
C21 H21A 0.9800 . ?
C21 H21B 0.9800 . ?
C21 H21C 0.9800 . ?
C22 H22A 0.9800 . ?
C22 H22B 0.9800 . ?
C22 H22C 0.9800 . ?
C23 H23A 0.9800 . ?
C23 H23B 0.9800 . ?
C23 H23C 0.9800 . ?
C24 H24A 0.9800 . ?
C24 H24B 0.9800 . ?
C24 H24C 0.9800 . ?
C24 C27 1.532(4) . ?
C25 H25A 0.9800 . ?
C25 H25B 0.9800 . ?
C25 H25C 0.9800 . ?
C25 C27 1.527(4) . ?
C26 H26A 0.9800 . ?
C26 H26B 0.9800 . ?
C26 H26C 0.9800 . ?
C26 C27 1.541(4) . ?
C27 C28 1.538(3) . ?
C28 C29 1.399(3) . ?
C28 C33 1.424(3) . ?
C29 H29 0.9500 . ?
C29 C30 1.392(3) . ?
C30 C31 1.383(4) . ?
C30 C34 1.510(3) . ?
C31 H31 0.9500 . ?
C31 C32 1.390(3) . ?
C32 C33 1.415(3) . ?
C32 C35 1.519(3) . ?
C34 H34A 0.9800 . ?
C34 H34B 0.9800 . ?
C34 H34C 0.9800 . ?
C35 H35A 0.9900 . ?
C35 H35B 0.9900 . ?
C35 C36 1.516(3) . ?
C36 C37 1.394(3) . ?
C36 C41 1.414(3) . ?
C37 H37 0.9500 . ?
C37 C38 1.384(4) . ?
C38 C39 1.388(4) . ?
C38 C42 1.517(4) . ?
C39 H39 0.9500 . ?
C39 C40 1.398(3) . ?
C40 C41 1.426(3) . ?
C40 C43 1.535(3) . ?
C42 H42A 0.9800 . ?
C42 H42B 0.9800 . ?
C42 H42C 0.9800 . ?
C43 C44 1.540(4) . ?
C43 C45 1.533(4) . ?
C43 C46 1.539(4) . ?
C44 H44A 0.9800 . ?
C44 H44B 0.9800 . ?
C44 H44C 0.9800 . ?
C45 H45A 0.9800 . ?
C45 H45B 0.9800 . ?
C45 H45C 0.9800 . ?
C46 H46A 0.9800 . ?
C46 H46B 0.9800 . ?
C46 H46C 0.9800 . ?
C47 H47A 0.9900 . ?
C47 H47B 0.9900 . ?
C47 H47C 0.9900 . ?
C47 H47D 0.9900 . ?
C47 C48 1.441(6) . ?
C47 C48A 1.469(8) . ?
C48 H48A 0.9900 . ?
C48 H48B 0.9900 . ?
C48 C49 1.519(12) . ?
C48A H48C 0.9900 . ?
C48A H48D 0.9900 . ?
C48A C49A 1.47(2) . ?
C49 H49A 0.9900 . ?
C49 H49B 0.9900 . ?
C49 C50 1.602(12) . ?
C49A H49C 0.9900 . ?
C49A H49D 0.9900 . ?
C49A C50 1.419(15) . ?
C50 H50A 0.9900 . ?
C50 H50B 0.9900 . ?
C50 H50C 0.9900 . ?
C50 H50D 0.9900 . ?
C51 H51A 0.9900 . ?
C51 H51B 0.9900 . ?
C51 C52 1.505(11) . ?
C51A H51C 0.9900 . ?
C51A H51D 0.9900 . ?
C51A C52A 1.506(13) . ?
C52 H52A 0.9900 . ?
C52 H52B 0.9900 . ?
C52 C53 1.524(13) . ?
C52A H52C 0.9900 . ?
C52A H52D 0.9900 . ?
C52A C53A 1.499(12) . ?
C53 H53A 0.9900 . ?
C53 H53B 0.9900 . ?
C53 C54 1.510(19) . ?
C53A H53C 0.9900 . ?
C53A H53D 0.9900 . ?
C53A C54A 1.505(19) . ?
C54 H54A 0.9900 . ?
C54 H54B 0.9900 . ?
C54A H54C 0.9900 . ?
C54A H54D 0.9900 . ?
C55 H55A 0.9900 . ?
C55 H55B 0.9900 . ?
C55 C56 1.499(5) . ?
C56 H56A 0.9900 . ?
C56 H56B 0.9900 . ?
C56 C57 1.483(6) . ?
C57 H57A 0.9900 . ?
C57 H57B 0.9900 . ?
C57 C58 1.519(4) . ?
C58 H58A 0.9900 . ?
C58 H58B 0.9900 . ?
O8 C59 1.410(9) . ?
O8 C60 1.556(16) . ?
C59 H59A 0.9900 . ?
C59 H59B 0.9900 . ?
C59 C62 1.453(12) . ?
C60 H60A 0.9900 . ?
C60 H60B 0.9900 . ?
C60 C61 1.510(15) . ?
C61 H61A 0.9900 . ?
C61 H61B 0.9900 . ?
C61 C62 1.562(14) . ?
C62 H62A 0.9900 . ?
C62 H62B 0.9900 . ?
O8A C59A 1.464(10) . ?
O8A C60A 1.447(10) . ?
C59A H59C 0.9900 . ?
C59A H59D 0.9900 . ?
C59A C62A 1.495(12) . ?
C60A H60C 0.9900 . ?
C60A H60D 0.9900 . ?
C60A C61A 1.439(9) . ?
C61A H61C 0.9900 . ?
C61A H61D 0.9900 . ?
C61A C62A 1.561(12) . ?
C62A H62C 0.9900 . ?
C62A H62D 0.9900 . ?
O9 C63 1.400(11) . ?
O9 C64 1.417(10) . ?
C63 H63A 0.9900 . ?
C63 H63B 0.9900 . ?
C63 C66 1.542(16) . ?
C64 H64A 0.9900 . ?
C64 H64B 0.9900 . ?
C64 C65 1.525(15) . ?
C65 H65A 0.9900 . ?
C65 H65B 0.9900 . ?
C65 C66 1.540(16) . ?
C66 H66A 0.9900 . ?
C66 H66B 0.9900 . ?
O9A C63A 1.287(13) . ?
O9A C64A 1.264(11) . ?
C63A H63C 0.9900 . ?
C63A H63D 0.9900 . ?
C63A C66A 1.554(13) . ?
C64A H64C 0.9900 . ?
C64A H64D 0.9900 . ?
C64A C65A 1.380(14) . ?
C65A H65C 0.9900 . ?
C65A H65D 0.9900 . ?
C65A C66A 1.521(13) . ?
C66A H66C 0.9900 . ?
C66A H66D 0.9900 . ?
O10 C67 1.705(19) . ?
O10 C70 1.61(3) . ?
C67 H67A 0.9900 . ?
C67 H67B 0.9900 . ?
C67 C68 1.390(16) . ?
C68 H68A 0.9900 . ?
C68 H68B 0.9900 . ?
C68 C69 1.487(14) . ?
C69 H69A 0.9900 . ?
C69 H69B 0.9900 . ?
C69 C70 1.57(2) . ?
C70 H70A 0.9900 . ?
C70 H70B 0.9900 . ?
O10A C67A 1.498(16) . ?
O10A C70A 1.477(15) . ?
C67A H67C 0.9900 . ?
C67A H67D 0.9900 . ?
C67A C68A 1.39(2) . ?
C68A H68C 0.9900 . ?
C68A H68D 0.9900 . ?
C68A C69A 1.35(2) . ?
C69A H69C 0.9900 . ?
C69A H69D 0.9900 . ?
C69A C70A 1.25(2) . ?
C70A H70C 0.9900 . ?
C70A H70D 0.9900 . ?

loop_
_geom_torsion_atom_site_label_1
_geom_torsion_atom_site_label_2
_geom_torsion_atom_site_label_3
_geom_torsion_atom_site_label_4
_geom_torsion
_geom_torsion_site_symmetry_1
_geom_torsion_site_symmetry_2
_geom_torsion_site_symmetry_3
_geom_torsion_site_symmetry_4
_geom_torsion_publ_flag
Y1 O2 C18 C13 59.5(5) . . . . ?
Y1 O2 C18 C17 -120.7(4) . . . . ?
Y1 O3 C41 C36 -10.5(5) . . . . ?
Y1 O3 C41 C40 171.3(2) . . . . ?
Y1 O4 C33 C28 -162.5(2) . . . . ?
Y1 O4 C33 C32 18.4(4) . . . . ?
Y1 O5 C47 C48 137.8(4) . . . . ?
Y1 O5 C47 C48A -175.4(5) . . . . ?
Y1 O5 C50 C49 -150.1(5) . . . . ?
Y1 O5 C50 C49A -165.0(8) . . . . ?
Y1 O6 C51 C52 -146.6(6) . . . . ?
Y1 O6 C51A C52A -158.1(5) . . . . ?
Y1 O6 C54 C53 167.4(8) . . . . ?
Y1 O6 C54A C53A -176.1(7) . . . . ?
Y1 O7 C55 C56 -166.0(3) . . . . ?
Y1 O7 C58 C57 -170.0(2) . . . . ?
O5 C47 C48 C49 30.1(6) . . . . ?
O5 C47 C48A C49A -26.3(10) . . . . ?
O6 C51 C52 C53 -37.9(9) . . . . ?
O6 C51A C52A C53A -30.5(11) . . . . ?
O7 C55 C56 C57 -29.4(5) . . . . ?
C1 C4 C5 C6 115.1(3) . . . . ?
C1 C4 C5 C10 -64.7(3) . . . . ?
C2 C4 C5 C6 -123.1(3) . . . . ?
C2 C4 C5 C10 57.1(3) . . . . ?
C3 C4 C5 C6 -4.3(3) . . . . ?
C3 C4 C5 C10 175.9(2) . . . . ?
C4 C5 C6 C7 178.2(2) . . . . ?
C4 C5 C10 O1 3.2(3) . . . . ?
C4 C5 C10 C9 -177.9(2) . . . . ?
C5 C6 C7 C8 0.1(4) . . . . ?
C5 C6 C7 C11 179.9(3) . . . . ?
C6 C5 C10 O1 -176.6(2) . . . . ?
C6 C5 C10 C9 2.3(4) . . . . ?
C6 C7 C8 C9 1.7(4) . . . . ?
C7 C8 C9 C10 -1.4(4) . . . . ?
C7 C8 C9 C12 -177.8(3) . . . . ?
C8 C9 C10 O1 178.2(2) . . . . ?
C8 C9 C10 C5 -0.7(4) . . . . ?
C8 C9 C12 C13 -62.4(4) . . . . ?
C9 C12 C13 C14 -23.2(4) . . . . ?
C9 C12 C13 C18 156.9(3) . . . . ?
C10 C5 C6 C7 -2.0(4) . . . . ?
C10 C9 C12 C13 121.4(3) . . . . ?
C11 C7 C8 C9 -178.1(3) . . . . ?
C12 C9 C10 O1 -5.5(4) . . . . ?
C12 C9 C10 C5 175.6(3) . . . . ?
C12 C13 C14 C15 -179.7(3) . . . . ?
C12 C13 C18 O2 0.6(4) . . . . ?
C12 C13 C18 C17 -179.3(3) . . . . ?
C13 C14 C15 C16 -0.3(4) . . . . ?
C13 C14 C15 C23 -177.7(3) . . . . ?
C14 C13 C18 O2 -179.3(2) . . . . ?
C14 C13 C18 C17 0.9(4) . . . . ?
C14 C15 C16 C17 -0.6(4) . . . . ?
C15 C16 C17 C18 1.6(4) . . . . ?
C15 C16 C17 C19 -175.3(2) . . . . ?
C16 C17 C18 O2 178.5(2) . . . . ?
C16 C17 C18 C13 -1.7(3) . . . . ?
C16 C17 C19 C20 111.5(3) . . . . ?
C16 C17 C19 C21 -6.8(3) . . . . ?
C16 C17 C19 C22 -127.4(3) . . . . ?
C18 C13 C14 C15 0.2(4) . . . . ?
C18 C17 C19 C20 -65.3(3) . . . . ?
C18 C17 C19 C21 176.4(2) . . . . ?
C18 C17 C19 C22 55.8(3) . . . . ?
C19 C17 C18 O2 -4.6(4) . . . . ?
C19 C17 C18 C13 175.2(2) . . . . ?
C23 C15 C16 C17 176.7(2) . . . . ?
C24 C27 C28 C29 -1.5(4) . . . . ?
C24 C27 C28 C33 -179.3(3) . . . . ?
C25 C27 C28 C29 117.7(3) . . . . ?
C25 C27 C28 C33 -60.1(3) . . . . ?
C26 C27 C28 C29 -121.0(3) . . . . ?
C26 C27 C28 C33 61.2(3) . . . . ?
C27 C28 C29 C30 -177.1(3) . . . . ?
C27 C28 C33 O4 -4.3(4) . . . . ?
C27 C28 C33 C32 174.8(2) . . . . ?
C28 C29 C30 C31 1.1(4) . . . . ?
C28 C29 C30 C34 -178.9(3) . . . . ?
C29 C28 C33 O4 177.8(2) . . . . ?
C29 C28 C33 C32 -3.0(4) . . . . ?
C29 C30 C31 C32 -0.9(4) . . . . ?
C30 C31 C32 C33 -1.4(4) . . . . ?
C30 C31 C32 C35 176.8(2) . . . . ?
C31 C32 C33 O4 -177.5(2) . . . . ?
C31 C32 C33 C28 3.3(4) . . . . ?
C31 C32 C35 C36 77.2(3) . . . . ?
C32 C35 C36 C37 -80.0(3) . . . . ?
C32 C35 C36 C41 100.2(3) . . . . ?
C33 C28 C29 C30 0.8(4) . . . . ?
C33 C32 C35 C36 -104.6(3) . . . . ?
C34 C30 C31 C32 179.2(3) . . . . ?
C35 C32 C33 O4 4.4(4) . . . . ?
C35 C32 C33 C28 -174.8(2) . . . . ?
C35 C36 C37 C38 180.0(2) . . . . ?
C35 C36 C41 O3 -2.8(3) . . . . ?
C35 C36 C41 C40 175.4(2) . . . . ?
C36 C37 C38 C39 3.1(4) . . . . ?
C36 C37 C38 C42 -178.5(3) . . . . ?
C37 C36 C41 O3 177.4(2) . . . . ?
C37 C36 C41 C40 -4.3(4) . . . . ?
C37 C38 C39 C40 -1.4(4) . . . . ?
C38 C39 C40 C41 -3.0(4) . . . . ?
C38 C39 C40 C43 174.0(3) . . . . ?
C39 C40 C41 O3 -175.9(2) . . . . ?
C39 C40 C41 C36 5.9(3) . . . . ?
C39 C40 C43 C44 0.1(3) . . . . ?
C39 C40 C43 C45 120.6(3) . . . . ?
C39 C40 C43 C46 -118.1(3) . . . . ?
C41 C36 C37 C38 -0.2(4) . . . . ?
C41 C40 C43 C44 177.0(2) . . . . ?
C41 C40 C43 C45 -62.4(3) . . . . ?
C41 C40 C43 C46 58.9(3) . . . . ?
C42 C38 C39 C40 -179.8(3) . . . . ?
C43 C40 C41 O3 7.0(4) . . . . ?
C43 C40 C41 C36 -171.2(2) . . . . ?
C47 O5 C50 C49 24.7(5) . . . . ?
C47 O5 C50 C49A 9.8(8) . . . . ?
C47 C48 C49 C50 -13.2(8) . . . . ?
C47 C48A C49A C50 30.9(11) . . . . ?
C48 C49 C50 O5 -7.2(8) . . . . ?
C48A C49A C50 O5 -23.9(10) . . . . ?
C50 O5 C47 C48 -37.2(5) . . . . ?
C50 O5 C47 C48A 9.6(5) . . . . ?
C51 O6 C54 C53 -11.5(15) . . . . ?
C51 C52 C53 C54 33.9(12) . . . . ?
C51A O6 C54A C53A 9.8(12) . . . . ?
C51A C52A C53A C54A 34.4(11) . . . . ?
C52 C53 C54 O6 -14.2(14) . . . . ?
C52A C53A C54A O6 -28.1(12) . . . . ?
C54 O6 C51 C52 32.2(12) . . . . ?
C54A O6 C51A C52A 12.8(12) . . . . ?
C55 O7 C58 C57 16.3(4) . . . . ?
C55 C56 C57 C58 38.8(4) . . . . ?
C56 C57 C58 O7 -34.3(4) . . . . ?
C58 O7 C55 C56 7.9(4) . . . . ?
O8 C59 C62 C61 -31.4(14) . . . . ?
O8 C60 C61 C62 11.9(16) . . . . ?
C59 O8 C60 C61 -31.6(14) . . . . ?
C60 O8 C59 C62 39.4(12) . . . . ?
C60 C61 C62 C59 10.5(16) . . . . ?
O8A C59A C62A C61A -9.1(15) . . . . ?
O8A C60A C61A C62A -39.5(11) . . . . ?
C59A O8A C60A C61A 33.7(11) . . . . ?
C60A O8A C59A C62A -14.2(15) . . . . ?
C60A C61A C62A C59A 29.4(13) . . . . ?
O9 C63 C66 C65 -31(2) . . . . ?
O9 C64 C65 C66 -36.2(19) . . . . ?
C63 O9 C64 C65 12.2(12) . . . . ?
C64 O9 C63 C66 13.6(18) . . . . ?
C64 C65 C66 C63 37(2) . . . . ?
O9A C63A C66A C65A -14.5(15) . . . . ?
O9A C64A C65A C66A -5.9(17) . . . . ?
C63A O9A C64A C65A -4.5(16) . . . . ?
C64A O9A C63A C66A 13.0(15) . . . . ?
C64A C65A C66A C63A 11.4(15) . . . . ?
O10 C67 C68 C69 11.6(16) . . . . ?
C67 O10 C70 C69 32.9(18) . . . . ?
C67 C68 C69 C70 10.7(18) . . . . ?
C68 C69 C70 O10 -30(2) . . . . ?
C70 O10 C67 C68 -27.4(16) . . . . ?
O10A C67A C68A C69A -3(2) . . . . ?
C67A O10A C70A C69A 4(3) . . . . ?
C67A C68A C69A C70A 6(3) . . . . ?
C68A C69A C70A O10A -6(3) . . . . ?
C70A O10A C67A C68A -1(2) . . . . ?
